data_4301486
loop_
_publ_author_name
'Qiong Wu'
'Yang-Guang Li'
'Yong-Hui Wang'
'En-Bo Wang'
'Zhi-Ming Zhang'
'Rodolphe Cl\'erac'

_publ_contact_author 'En-Bo Wang'
_publ_contact_author_address
;
 Key Laboratory of Polyoxometalate Science of Ministry of Education, 
 Institute of Polyoxometalate Chemistry, 
 Department of Chemistry, 
 Northeast Normal University, 
 Changchun, Jilin, 
 130024 
 P. R. China
;
_publ_contact_author_email wangeb889@nenu.edu.cn
_publ_contact_author_fax 86-431-85098787
_publ_contact_author_phone 86-431-85098787
_publ_section_title
;
Mixed-Valent {Mn14} Aggregate Encapsulated by the Inorganic Polyoxometalate
Shell: [MnIII13MnIIO12(PO4)4(PW9O34)4]31-
;
_journal_name_full 'Inorganic Chemistry'
_journal_page_first 1606
_journal_page_last 1612
_journal_paper_doi 10.1021/ic802023h
_journal_volume 48
_journal_year 2009
_chemical_formula_sum 'H112 K14 Mn14 Na17 O220 P8 W36'
_chemical_formula_weight 12206.65
_chemical_name_systematic
; 
 ? 
;
_space_group_IT_number 15
_symmetry_cell_setting monoclinic
_symmetry_space_group_name_Hall '-C 2yc'
_symmetry_space_group_name_H-M 'C 1 2/c 1'
_atom_sites_solution_hydrogens none
_atom_sites_solution_primary direct
_atom_sites_solution_secondary difmap
_audit_creation_method SHELXL-97
_cell_angle_alpha 90.00
_cell_angle_beta 119.24(3)
_cell_angle_gamma 90.00
_cell_formula_units_Z 4
_cell_length_a 36.341(7)
_cell_length_b 18.325(4)
_cell_length_c 36.668(7)
_cell_measurement_temperature 150(2)
_cell_volume 21308(10)
_computing_structure_refinement 'SHELXL-97 (Sheldrick, 1997)'
_computing_structure_solution 'SHELXS-97 (Sheldrick, 1990)'
_diffrn_ambient_temperature 150(2)
_diffrn_detector_area_resol_mean 0.01
_diffrn_measured_fraction_theta_full 0.976
_diffrn_measured_fraction_theta_max 0.976
_diffrn_measurement_device_type 'Rigaku R-AXIS RAPID IP'
_diffrn_measurement_method Oscillation
_diffrn_radiation_monochromator graphite
_diffrn_radiation_source 'Rotation anode'
_diffrn_radiation_type MoK\a
_diffrn_radiation_wavelength 0.71073
_diffrn_reflns_av_R_equivalents 0.1243
_diffrn_reflns_av_sigmaI/netI 0.1675
_diffrn_reflns_limit_h_max 43
_diffrn_reflns_limit_h_min -40
_diffrn_reflns_limit_k_max 21
_diffrn_reflns_limit_k_min -21
_diffrn_reflns_limit_l_max 43
_diffrn_reflns_limit_l_min -42
_diffrn_reflns_number 69027
_diffrn_reflns_theta_full 25.00
_diffrn_reflns_theta_max 25.00
_diffrn_reflns_theta_min 2.99
_diffrn_standards_decay_% 0
_diffrn_standards_interval_count 0
_diffrn_standards_interval_time 0
_diffrn_standards_number 0
_exptl_absorpt_coefficient_mu 20.632
_exptl_absorpt_correction_T_max 0.0926
_exptl_absorpt_correction_T_min 0.0752
_exptl_absorpt_correction_type multi-scan
_exptl_absorpt_process_details 'ABSCOR by T.Higashi    8 March, 1995'
_exptl_crystal_colour brown
_exptl_crystal_density_diffrn 3.805
_exptl_crystal_density_method 'not measured'
_exptl_crystal_description block
_exptl_crystal_F_000 21836
_exptl_crystal_size_max 0.26
_exptl_crystal_size_mid 0.24
_exptl_crystal_size_min 0.22
_refine_diff_density_max 4.289
_refine_diff_density_min -1.628
_refine_diff_density_rms 0.342
_refine_ls_extinction_method none
_refine_ls_goodness_of_fit_ref 0.941
_refine_ls_hydrogen_treatment none
_refine_ls_matrix_type full
_refine_ls_number_parameters 1197
_refine_ls_number_reflns 18328
_refine_ls_number_restraints 102
_refine_ls_restrained_S_all 0.940
_refine_ls_R_factor_all 0.1029
_refine_ls_R_factor_gt 0.0500
_refine_ls_shift/su_max 0.001
_refine_ls_shift/su_mean 0.000
_refine_ls_structure_factor_coef Fsqd
_refine_ls_weighting_details 'calc w=1/[\s^2^(Fo^2^)+(0.0100P)^2^+0.0000P] where P=(Fo^2^+2Fc^2^)/3'
_refine_ls_weighting_scheme calc
_refine_ls_wR_factor_gt 0.0879
_refine_ls_wR_factor_ref 0.0945
_reflns_number_gt 9997
_reflns_number_total 18328
_reflns_threshold_expression >2sigma(I)
_cod_data_source_file ic802023h_si_002.cif
_cod_data_source_block 1
_cod_depositor_comments
;
The following automatic conversions were performed:
'_symmetry_cell_setting' value 'Monoclinic' changed to 'monoclinic'
according to '/home/saulius/struct/CIF-dictionaries/cif_core.dic'
dictionary named 'cif_core.dic' version 2.4.1 from 2010-06-29.

Automatic conversion script
Id: cif_fix_enum 1527 2010-12-29 10:47:43Z saulius 
;
_cod_original_cell_volume 21308(7)
_cod_original_sg_symbol_H-M 'C 2/c'
_cod_database_code 4301486

loop_
_symmetry_equiv_pos_as_xyz
'x, y, z'
'-x, y, -z+1/2'
'x+1/2, y+1/2, z'
'-x+1/2, y+1/2, -z+1/2'
'-x, -y, -z'
'x, -y, z-1/2'
'-x+1/2, -y+1/2, -z'
'x+1/2, -y+1/2, z-1/2'

loop_
_atom_site_label
_atom_site_type_symbol
_atom_site_fract_x
_atom_site_fract_y
_atom_site_fract_z
_atom_site_U_iso_or_equiv
_atom_site_adp_type
_atom_site_occupancy
_atom_site_symmetry_multiplicity
_atom_site_calc_flag
_atom_site_refinement_flags
_atom_site_disorder_assembly
_atom_site_disorder_group
W1 W 0.01961(3) 0.63983(5) 0.55017(3) 0.0225(2) Uani 1 1 d . . .
W2 W 0.00167(3) 0.81166(5) 0.50397(3) 0.0253(2) Uani 1 1 d . . .
W3 W 0.20855(3) 0.37551(5) 0.91373(3) 0.0246(2) Uani 1 1 d . . .
W4 W 0.06937(3) 0.78862(5) 0.61263(3) 0.0292(2) Uani 1 1 d . . .
W5 W 0.24934(3) 0.29869(5) 0.76899(3) 0.0306(3) Uani 1 1 d . . .
W6 W -0.09736(4) 0.90028(5) 0.59763(3) 0.0300(3) Uani 1 1 d . . .
W7 W -0.15023(3) 0.73999(5) 0.53127(3) 0.0273(2) Uani 1 1 d . . .
W8 W 0.24015(3) 0.49670(5) 0.86181(3) 0.0291(2) Uani 1 1 d . . .
W9 W -0.11367(3) 0.78649(5) 0.46145(3) 0.0262(2) Uani 1 1 d . . .
W10 W 0.28255(3) 0.32305(6) 0.88484(3) 0.0299(2) Uani 1 1 d . . .
W11 W 0.00914(4) 0.92238(5) 0.63764(3) 0.0301(3) Uani 1 1 d . . .
W12 W -0.09414(3) 0.61533(5) 0.50727(3) 0.0222(2) Uani 1 1 d . . .
W13 W 0.20639(3) 0.47183(5) 0.74766(3) 0.0281(2) Uani 1 1 d . . .
W14 W 0.11179(4) 0.19360(5) 0.74856(3) 0.0301(2) Uani 1 1 d . . .
W15 W -0.05894(4) 0.94789(5) 0.52957(3) 0.0324(3) Uani 1 1 d . . .
W16 W 0.14350(3) 0.21725(5) 0.85553(3) 0.0278(2) Uani 1 1 d . . .
W17 W 0.21593(4) 0.16410(5) 0.82464(3) 0.0305(3) Uani 1 1 d . . .
W18 W 0.14529(3) 0.32387(5) 0.69332(3) 0.0265(2) Uani 1 1 d . . .
P1 P 0.1757(2) 0.3466(3) 0.80337(17) 0.0210(14) Uani 1 1 d . . .
P2 P -0.0408(2) 0.7675(3) 0.57296(17) 0.0194(13) Uani 1 1 d . . .
P3 P -0.01801(19) 0.4458(3) 0.66566(16) 0.0178(13) Uani 1 1 d . . .
P4 P 0.08425(19) 0.6705(3) 0.77444(17) 0.0216(13) Uani 1 1 d . . .
Mn1 Mn 0.0444(2) 0.4940(3) 0.76269(19) 0.0172(15) Uani 0.50 1 d P . .
Mn2 Mn -0.0092(2) 0.6224(3) 0.70580(19) 0.0213(16) Uani 0.50 1 d P . .
Mn3 Mn 0.10191(11) 0.39896(18) 0.82966(10) 0.0232(8) Uani 1 1 d . . .
Mn4 Mn -0.07382(11) 0.71887(16) 0.64381(9) 0.0186(8) Uani 1 1 d . . .
Mn5 Mn 0.07365(11) 0.37714(17) 0.73071(10) 0.0232(8) Uani 1 1 d . . .
Mn6 Mn 0.13056(10) 0.51510(16) 0.78129(9) 0.0173(7) Uani 1 1 d . . .
Mn7 Mn -0.02273(11) 0.60113(17) 0.62031(9) 0.0206(8) Uani 1 1 d . . .
Mn8 Mn 0.02437(11) 0.74084(16) 0.67995(9) 0.0182(8) Uani 1 1 d . . .
O1 O 0.1100(5) 0.1719(8) 0.8010(4) 0.036(4) Uani 1 1 d . . .
O2 O -0.0588(5) 0.6130(7) 0.6450(4) 0.030(4) Uani 1 1 d . . .
O3 O 0.0175(5) 0.8475(8) 0.6737(4) 0.033(4) Uani 1 1 d . . .
O4 O 0.1032(5) 0.6960(8) 0.8211(4) 0.030(4) Uani 1 1 d U . .
O5 O -0.0184(5) 0.7375(7) 0.6949(4) 0.023(4) Uani 1 1 d . . .
O6 O -0.0108(5) 0.4913(7) 0.6337(4) 0.028(4) Uani 1 1 d . . .
O7 O -0.0978(5) 0.8787(8) 0.4905(4) 0.033(4) Uani 1 1 d U . .
O8 O 0.1289(6) 0.1695(8) 0.8858(5) 0.043(5) Uani 1 1 d . . .
O9 O 0.0546(5) 0.8274(8) 0.5541(4) 0.028(4) Uani 1 1 d . . .
O10 O 0.0113(5) 0.3810(7) 0.6804(4) 0.019(3) Uani 1 1 d U . .
O11 O 0.0689(5) 0.6970(8) 0.5880(4) 0.030(4) Uani 1 1 d U . .
O12 O -0.0694(5) 0.5871(7) 0.5621(4) 0.020(3) Uani 1 1 d . . .
O13 O -0.1317(6) 0.9529(8) 0.6063(5) 0.042(4) Uani 1 1 d U . .
O14 O 0.0771(6) 0.1290(8) 0.7134(5) 0.048(5) Uani 1 1 d . . .
O15 O 0.1656(5) 0.1345(7) 0.7770(5) 0.032(4) Uani 1 1 d . . .
O16 O 0.1865(5) 0.5269(7) 0.8327(4) 0.022(4) Uani 1 1 d . . .
O17 O -0.0695(6) 1.0244(7) 0.4988(5) 0.039(5) Uani 1 1 d . . .
O18 O 0.1714(5) 0.4161(7) 0.6968(4) 0.026(4) Uani 1 1 d U . .
O19 O 0.1031(5) 0.3673(7) 0.6972(4) 0.023(3) Uani 1 1 d . . .
O20 O 0.2453(6) 0.0895(8) 0.8368(5) 0.044(5) Uani 1 1 d . . .
O21 O 0.0127(5) 0.6069(7) 0.5940(4) 0.023(4) Uani 1 1 d . . .
O22 O -0.0640(5) 0.4189(7) 0.6432(4) 0.022(3) Uani 1 1 d . . .
O23 O 0.1159(5) 0.6228(7) 0.7681(4) 0.031(4) Uani 1 1 d . . .
O24 O 0.0549(5) 0.3854(7) 0.7723(4) 0.023(4) Uani 1 1 d . . .
O25 O 0.1015(5) 0.5016(7) 0.8150(4) 0.025(4) Uani 1 1 d . . .
O26 O 0.0700(5) 0.7381(7) 0.7440(4) 0.022(4) Uani 1 1 d . . .
O27 O -0.0320(4) 0.7253(7) 0.6125(4) 0.019(3) Uani 1 1 d . . .
O28 O -0.0144(5) 0.9796(7) 0.5826(5) 0.035(4) Uani 1 1 d . . .
O29 O 0.2635(5) 0.3320(7) 0.9256(4) 0.028(4) Uani 1 1 d . . .
O30 O 0.0227(5) 0.6326(8) 0.6756(4) 0.033(4) Uani 1 1 d . . .
O31 O 0.1565(5) 0.4107(7) 0.8825(4) 0.023(4) Uani 1 1 d . . .
O32 O 0.1365(4) 0.3912(7) 0.7902(4) 0.017(3) Uani 1 1 d . . .
O33 O 0.0606(5) 0.7476(8) 0.6534(4) 0.028(4) Uani 1 1 d . . .
O34 O -0.1439(5) 0.6474(7) 0.5083(5) 0.033(4) Uani 1 1 d . . .
O35 O -0.1409(5) 0.8107(8) 0.4086(4) 0.035(4) Uani 1 1 d U . .
O36 O 0.0789(5) 0.4828(7) 0.7321(4) 0.019(3) Uani 1 1 d U . .
O37 O 0.0126(5) 0.8401(8) 0.4658(4) 0.034(4) Uani 1 1 d . . .
O38 O 0.1086(5) 0.2919(7) 0.8408(4) 0.024(4) Uani 1 1 d . . .
O39 O -0.0845(5) 0.8256(8) 0.6348(5) 0.039(5) Uani 1 1 d . . .
O40 O -0.1115(5) 0.5345(7) 0.4809(4) 0.032(4) Uani 1 1 d . . .
O41 O 0.2035(5) 0.2838(8) 0.7137(4) 0.038(4) Uani 1 1 d . . .
O42 O -0.0441(5) 0.9468(7) 0.6339(4) 0.027(4) Uani 1 1 d U . .
O43 O 0.2174(6) 0.3822(9) 0.9652(5) 0.043(5) Uani 1 1 d . . .
O44 O 0.0778(6) 0.2710(8) 0.7376(4) 0.040(5) Uani 1 1 d . . .
O45 O 0.0410(6) 0.9889(8) 0.6701(5) 0.051(6) Uani 1 1 d . . .
O46 O -0.0181(6) 0.8991(7) 0.5180(5) 0.037(5) Uani 1 1 d . . .
O47 O 0.1895(5) 0.3567(7) 0.7691(4) 0.023(3) Uani 1 1 d U . .
O48 O 0.2506(5) 0.3988(8) 0.7554(5) 0.035(4) Uani 1 1 d . . .
O49 O -0.1223(5) 0.7064(8) 0.5864(4) 0.034(4) Uani 1 1 d . . .
O50 O 0.2770(5) 0.3242(8) 0.8298(5) 0.036(4) Uani 1 1 d . . .
O51 O 0.1892(6) 0.1549(8) 0.8585(4) 0.038(5) Uani 1 1 d . . .
O52 O 0.2117(5) 0.3733(7) 0.8470(4) 0.025(4) Uani 1 1 d . . .
O53 O 0.1618(5) 0.5082(7) 0.7488(4) 0.025(4) Uani 1 1 d . . .
O54 O 0.0149(5) 0.7119(7) 0.5056(4) 0.021(3) Uani 1 1 d . . .
O55 O -0.1565(5) 0.7785(8) 0.4754(4) 0.032(4) Uani 1 1 d . . .
O56 O -0.0550(5) 0.7850(7) 0.4723(4) 0.021(4) Uani 1 1 d . . .
O57 O 0.2556(5) 0.2311(8) 0.8681(4) 0.037(5) Uani 1 1 d . . .
O58 O 0.0454(5) 0.8775(8) 0.6185(4) 0.030(4) Uani 1 1 d . . .
O59 O 0.1670(4) 0.2648(7) 0.8074(4) 0.020(3) Uani 1 1 d U . .
O60 O 0.2872(5) 0.4236(8) 0.8843(4) 0.037(4) Uani 1 1 d . . .
O61 O -0.1353(6) 0.8396(8) 0.5513(4) 0.036(4) Uani 1 1 d . . .
O62 O -0.0107(4) 0.4948(7) 0.7051(4) 0.016(3) Uani 1 1 d U . .
O63 O 0.2413(5) 0.4849(7) 0.8094(4) 0.022(4) Uani 1 1 d . . .
O64 O 0.2661(7) 0.5764(9) 0.8808(6) 0.062(6) Uani 1 1 d . . .
O65 O -0.0818(5) 0.7395(7) 0.5340(4) 0.023(4) Uani 1 1 d . . .
O66 O 0.0424(6) 0.5699(8) 0.5379(5) 0.044(5) Uani 1 1 d . . .
O67 O -0.0967(6) 0.9617(7) 0.5510(5) 0.036(4) Uani 1 1 d . . .
O68 O 0.3335(5) 0.2949(9) 0.9159(5) 0.043(5) Uani 1 1 d . . .
O69 O -0.0449(5) 0.8480(7) 0.5811(4) 0.023(4) Uani 1 1 d . . .
O70 O -0.0406(5) 0.6274(7) 0.5118(4) 0.027(4) Uani 1 1 d U . .
O71 O 0.2890(5) 0.2636(8) 0.7621(5) 0.039(4) Uani 1 1 d U . .
O72 O -0.2026(5) 0.7367(9) 0.5171(5) 0.040(4) Uani 1 1 d U . .
O73 O 0.1226(5) 0.8097(9) 0.6397(5) 0.046(5) Uani 1 1 d . . .
O74 O 0.2324(5) 0.2111(8) 0.7884(5) 0.038(4) Uani 1 1 d . . .
O75 O 0.1883(5) 0.2764(7) 0.8970(4) 0.024(4) Uani 1 1 d U . .
O76 O 0.0429(5) 0.6216(7) 0.7630(4) 0.021(4) Uani 1 1 d . . .
O77 O 0.2335(5) 0.4642(8) 0.9104(4) 0.026(4) Uani 1 1 d . . .
O78 O -0.0035(5) 0.7569(7) 0.5636(4) 0.021(4) Uani 1 1 d . . .
O79 O -0.1118(5) 0.6837(7) 0.4591(4) 0.028(4) Uani 1 1 d . . .
O80 O 0.1239(6) 0.3048(8) 0.6410(4) 0.039(4) Uani 1 1 d . . .
O81 O 0.2229(6) 0.5434(9) 0.7281(5) 0.045(5) Uani 1 1 d . . .
O82 O 0.1357(5) 0.2358(7) 0.7166(4) 0.029(4) Uani 1 1 d . . .
K1 K 0.0494(2) 0.3488(3) 0.57143(16) 0.0488(17) Uani 1 1 d . . .
K2 K -0.1036(2) 1.1613(4) 0.4965(2) 0.0637(19) Uani 1 1 d . . .
K3 K 0.0990(3) 0.6027(5) 0.6810(2) 0.086(3) Uani 1 1 d . . .
K4 K -0.0120(3) 0.8692(4) 0.3758(2) 0.079(2) Uani 1 1 d . . .
K5 K -0.2208(2) 0.8067(4) 0.3387(2) 0.085(3) Uani 1 1 d . . .
K6A K -0.1288(5) 0.5429(7) 0.5936(4) 0.057(3) Uiso 0.50 1 d P . 1
K6B K -0.1508(5) 0.5746(7) 0.6122(4) 0.061(3) Uiso 0.50 1 d P . 2
K7 K 0.0150(6) 0.2606(8) 0.7839(5) 0.078(4) Uiso 0.50 1 d P . .
K8 K -0.0231(5) 0.8536(8) 0.7374(5) 0.078(4) Uiso 0.50 1 d P . .
Na1 Na -0.0589(4) 1.0094(6) 0.4279(3) 0.062(3) Uani 1 1 d U . .
Na2 Na 0.2424(4) 0.3194(6) 1.0475(3) 0.063(3) Uani 1 1 d . . .
Na3 Na 0.3544(4) 0.1531(6) 0.9115(4) 0.061(4) Uani 1 1 d . . .
Na4 Na 0.3126(4) 0.5735(6) 0.9730(3) 0.068(4) Uani 1 1 d . . .
Na5 Na 0.3303(5) 0.4462(8) 0.8302(4) 0.095(4) Uiso 1 1 d . . .
Na6 Na 0.2795(8) -0.0507(12) 0.8456(7) 0.082(6) Uiso 0.59 1 d P . .
Na7 Na 0.1236(12) 0.9863(17) 0.7454(10) 0.119(10) Uiso 0.51 1 d P . .
Na8 Na 0.1639(12) 0.8163(18) 0.8406(10) 0.089(10) Uiso 0.40 1 d P . .
OW1 O -0.0773(6) 1.1099(9) 0.5818(5) 0.054(5) Uiso 1 1 d . . .
OW2 O -0.0216(7) 0.4326(10) 0.5558(6) 0.062(5) Uiso 1 1 d . . .
OW3 O -0.0149(7) 0.7199(11) 0.3826(6) 0.077(6) Uiso 1 1 d . . .
OW4 O -0.0911(7) 1.3115(11) 0.4982(6) 0.075(6) Uiso 1 1 d . . .
OW5 O 0.1682(9) 0.6503(13) 0.6684(7) 0.100(8) Uiso 1 1 d . . .
OW6 O -0.1674(10) 1.0735(15) 0.4947(9) 0.132(10) Uiso 1 1 d . . .
OW7 O -0.0886(9) 0.8776(13) 0.3756(7) 0.107(8) Uiso 1 1 d . . .
OW8 O 0.1344(9) 0.8290(13) 0.7372(8) 0.108(8) Uiso 1 1 d . . .
OW9 O -0.3030(8) 0.8037(11) 0.3039(6) 0.083(6) Uiso 1 1 d . . .
OW10 O 0.0779(8) 0.5108(12) 0.6578(6) 0.040(6) Uiso 0.72 1 d P . .
OW11 O 0.3699(10) 0.0029(15) 0.8957(9) 0.097(9) Uiso 0.83 1 d P . .
OW12 O 0.1658(12) 0.2392(17) 0.9805(10) 0.098(10) Uiso 0.73 1 d P . .
OW13 O 0.2398(15) 0.658(2) 0.9396(12) 0.103(13) Uiso 0.60 1 d P . .
OW14 O -0.1847(10) 0.8919(15) 0.3005(8) 0.081(8) Uiso 0.76 1 d P . .
OW15 O 0.1816(14) 0.405(2) 1.0459(12) 0.079(12) Uiso 0.52 1 d P . .
OW16 O -0.1258(11) 0.4377(17) 0.5410(10) 0.080(10) Uiso 0.66 1 d P . .
OW17 O -0.2235(15) 0.855(2) 0.5694(12) 0.085(12) Uiso 0.53 1 d P . .
OW18 O -0.1901(13) 0.5379(19) 0.5211(11) 0.093(11) Uiso 0.65 1 d P . .

loop_
_atom_site_aniso_label
_atom_site_aniso_U_11
_atom_site_aniso_U_22
_atom_site_aniso_U_33
_atom_site_aniso_U_23
_atom_site_aniso_U_13
_atom_site_aniso_U_12
W1 0.0226(6) 0.0276(6) 0.0207(5) 0.0002(4) 0.0132(5) 0.0033(4)
W2 0.0318(7) 0.0273(6) 0.0245(5) -0.0002(4) 0.0196(5) -0.0045(5)
W3 0.0201(6) 0.0350(6) 0.0180(5) 0.0029(4) 0.0087(5) 0.0040(5)
W4 0.0239(6) 0.0401(6) 0.0250(5) -0.0049(4) 0.0131(5) -0.0064(5)
W5 0.0266(7) 0.0424(7) 0.0298(5) 0.0099(5) 0.0194(5) 0.0141(5)
W6 0.0445(8) 0.0238(6) 0.0315(5) 0.0056(4) 0.0263(6) 0.0103(5)
W7 0.0213(6) 0.0377(6) 0.0257(5) 0.0029(4) 0.0137(5) 0.0033(5)
W8 0.0226(6) 0.0332(6) 0.0270(5) 0.0000(4) 0.0087(5) -0.0050(5)
W9 0.0261(6) 0.0332(6) 0.0198(5) 0.0058(4) 0.0116(5) 0.0068(5)
W10 0.0178(6) 0.0458(7) 0.0250(5) 0.0079(5) 0.0096(5) 0.0079(5)
W11 0.0463(8) 0.0198(5) 0.0294(5) -0.0047(4) 0.0226(6) -0.0066(5)
W12 0.0226(6) 0.0235(5) 0.0212(5) -0.0019(4) 0.0112(5) -0.0019(4)
W13 0.0261(7) 0.0332(6) 0.0302(5) 0.0086(4) 0.0178(5) 0.0035(5)
W14 0.0355(7) 0.0213(6) 0.0303(5) -0.0035(4) 0.0137(5) -0.0022(5)
W15 0.0553(8) 0.0192(5) 0.0339(6) 0.0067(4) 0.0304(6) 0.0047(5)
W16 0.0313(7) 0.0260(6) 0.0314(5) 0.0060(4) 0.0195(5) 0.0014(5)
W17 0.0382(8) 0.0259(6) 0.0326(5) 0.0091(4) 0.0213(6) 0.0137(5)
W18 0.0294(7) 0.0314(6) 0.0193(5) 0.0016(4) 0.0124(5) 0.0104(5)
P1 0.027(4) 0.020(3) 0.022(3) 0.003(2) 0.017(3) 0.004(3)
P2 0.021(4) 0.017(3) 0.021(3) 0.000(2) 0.011(3) 0.003(3)
P3 0.015(4) 0.017(3) 0.018(3) 0.003(2) 0.005(3) 0.001(3)
P4 0.017(4) 0.023(3) 0.024(3) 0.001(3) 0.010(3) 0.001(3)
Mn1 0.012(4) 0.021(4) 0.023(3) -0.002(3) 0.012(3) 0.000(3)
Mn2 0.020(4) 0.022(4) 0.023(3) 0.005(3) 0.012(4) 0.003(3)
Mn3 0.018(2) 0.030(2) 0.0228(18) 0.0029(15) 0.0111(18) 0.0013(17)
Mn4 0.026(2) 0.0184(18) 0.0155(16) 0.0055(13) 0.0131(17) 0.0088(16)
Mn5 0.021(2) 0.026(2) 0.0250(18) -0.0066(15) 0.0131(18) 0.0000(17)
Mn6 0.012(2) 0.0205(19) 0.0189(16) -0.0019(13) 0.0072(16) 0.0015(15)
Mn7 0.021(2) 0.0219(19) 0.0192(17) 0.0015(14) 0.0105(17) 0.0024(16)
Mn8 0.023(2) 0.0180(18) 0.0173(16) 0.0001(13) 0.0128(17) -0.0028(15)
O1 0.047(13) 0.019(9) 0.041(10) -0.005(7) 0.021(10) -0.011(8)
O2 0.046(12) 0.021(9) 0.032(9) 0.006(7) 0.027(9) 0.006(8)
O3 0.033(12) 0.039(10) 0.029(9) 0.004(7) 0.017(9) 0.001(8)
O4 0.028(8) 0.030(7) 0.028(7) -0.003(5) 0.010(6) -0.002(6)
O5 0.029(11) 0.009(8) 0.033(9) 0.006(6) 0.018(9) 0.003(7)
O6 0.034(12) 0.017(9) 0.041(9) 0.001(7) 0.024(9) -0.010(8)
O7 0.043(8) 0.038(8) 0.025(6) 0.012(5) 0.022(6) 0.005(6)
O8 0.084(17) 0.018(9) 0.047(10) 0.002(7) 0.047(12) 0.000(9)
O9 0.020(10) 0.038(10) 0.029(8) -0.013(7) 0.015(8) -0.019(8)
O10 0.014(7) 0.015(7) 0.023(6) 0.001(5) 0.004(6) -0.004(5)
O11 0.017(7) 0.034(8) 0.037(7) -0.006(6) 0.011(6) 0.005(6)
O12 0.018(10) 0.021(8) 0.021(8) -0.002(6) 0.009(8) 0.006(7)
O13 0.053(9) 0.037(8) 0.048(7) -0.004(6) 0.034(7) 0.012(7)
O14 0.080(17) 0.023(10) 0.033(10) -0.014(7) 0.023(11) -0.015(10)
O15 0.025(11) 0.020(9) 0.052(10) -0.012(7) 0.021(10) -0.013(8)
O16 0.019(10) 0.021(9) 0.028(8) 0.004(6) 0.012(8) 0.010(7)
O17 0.062(15) 0.015(9) 0.045(10) 0.006(7) 0.030(11) -0.003(8)
O18 0.039(8) 0.027(7) 0.014(6) 0.007(5) 0.014(6) 0.014(6)
O19 0.012(9) 0.029(9) 0.023(8) -0.001(6) 0.005(8) 0.005(7)
O20 0.064(15) 0.010(9) 0.059(11) 0.001(7) 0.032(12) 0.007(9)
O21 0.021(10) 0.037(9) 0.009(7) -0.004(6) 0.005(7) -0.004(8)
O22 0.015(10) 0.029(9) 0.015(7) 0.000(6) 0.001(7) 0.007(7)
O23 0.039(12) 0.030(9) 0.034(9) 0.022(7) 0.025(9) 0.018(8)
O24 0.015(9) 0.042(10) 0.014(7) -0.010(7) 0.009(7) -0.007(7)
O25 0.024(11) 0.029(9) 0.025(8) 0.004(7) 0.014(8) 0.004(8)
O26 0.018(10) 0.026(9) 0.022(8) -0.002(6) 0.010(8) 0.001(7)
O27 0.020(10) 0.012(8) 0.024(8) 0.003(6) 0.012(8) 0.002(7)
O28 0.049(13) 0.018(9) 0.047(10) -0.004(7) 0.031(10) -0.004(8)
O29 0.036(11) 0.028(9) 0.016(7) 0.009(6) 0.009(8) 0.004(8)
O30 0.029(11) 0.049(11) 0.014(8) -0.004(7) 0.005(8) 0.003(9)
O31 0.011(9) 0.036(10) 0.015(7) -0.001(6) 0.001(7) -0.004(7)
O32 0.009(9) 0.027(9) 0.016(7) -0.005(6) 0.007(7) -0.007(7)
O33 0.021(10) 0.035(10) 0.013(7) 0.001(6) -0.002(8) 0.004(8)
O34 0.037(12) 0.019(9) 0.059(11) -0.004(7) 0.035(10) -0.011(8)
O35 0.044(9) 0.046(8) 0.018(6) 0.006(5) 0.016(6) 0.012(6)
O36 0.018(7) 0.011(6) 0.019(6) -0.008(5) 0.001(6) 0.004(5)
O37 0.033(12) 0.041(10) 0.034(9) 0.004(7) 0.022(9) -0.010(8)
O38 0.024(11) 0.021(9) 0.029(8) 0.006(6) 0.014(8) 0.007(7)
O39 0.048(13) 0.041(11) 0.047(10) -0.011(8) 0.038(11) -0.017(9)
O40 0.027(11) 0.021(9) 0.036(9) 0.011(7) 0.006(9) -0.003(8)
O41 0.038(12) 0.052(11) 0.022(8) 0.017(7) 0.014(9) 0.033(9)
O42 0.029(8) 0.020(7) 0.032(7) -0.002(5) 0.014(6) 0.014(6)
O43 0.039(13) 0.061(12) 0.030(9) -0.004(8) 0.018(10) -0.006(10)
O44 0.062(14) 0.037(10) 0.028(9) -0.012(7) 0.028(10) -0.017(9)
O45 0.094(18) 0.030(11) 0.038(10) -0.019(8) 0.038(12) -0.031(10)
O46 0.060(14) 0.021(9) 0.045(10) 0.009(7) 0.037(11) 0.004(9)
O47 0.027(8) 0.027(7) 0.027(6) 0.003(5) 0.023(6) 0.004(6)
O48 0.034(12) 0.047(11) 0.038(10) 0.001(8) 0.029(10) -0.002(9)
O49 0.043(12) 0.037(10) 0.029(9) 0.008(7) 0.022(9) 0.004(9)
O50 0.052(13) 0.027(10) 0.047(10) 0.010(7) 0.037(11) 0.008(9)
O51 0.057(14) 0.021(9) 0.034(9) 0.011(7) 0.022(10) 0.017(9)
O52 0.014(10) 0.029(9) 0.023(8) -0.007(7) 0.001(8) -0.002(7)
O53 0.027(11) 0.018(9) 0.027(8) 0.000(6) 0.010(8) 0.008(7)
O54 0.021(10) 0.027(9) 0.024(8) -0.002(6) 0.017(8) 0.000(7)
O55 0.034(12) 0.025(9) 0.025(8) 0.010(7) 0.005(9) 0.002(8)
O56 0.033(11) 0.019(8) 0.019(7) 0.000(6) 0.018(8) 0.004(7)
O57 0.053(13) 0.042(11) 0.020(8) 0.010(7) 0.022(9) 0.026(9)
O58 0.032(11) 0.034(10) 0.026(8) -0.006(7) 0.016(9) -0.021(8)
O59 0.019(7) 0.024(7) 0.022(6) 0.001(5) 0.015(6) 0.005(6)
O60 0.038(12) 0.054(11) 0.023(8) 0.002(8) 0.016(9) -0.017(9)
O61 0.058(14) 0.031(10) 0.031(9) 0.009(7) 0.030(10) 0.011(9)
O62 0.012(7) 0.018(6) 0.016(6) 0.004(5) 0.007(6) -0.003(5)
O63 0.021(10) 0.028(9) 0.018(7) 0.003(6) 0.011(8) 0.001(7)
O64 0.091(19) 0.033(12) 0.074(14) -0.015(9) 0.051(15) -0.025(11)
O65 0.041(12) 0.014(8) 0.020(8) 0.006(6) 0.019(9) -0.001(7)
O66 0.064(15) 0.029(10) 0.052(11) -0.010(8) 0.037(12) 0.006(9)
O67 0.058(14) 0.011(9) 0.039(9) 0.010(7) 0.023(10) 0.010(8)
O68 0.035(13) 0.054(12) 0.036(9) 0.019(8) 0.013(10) 0.024(10)
O69 0.021(10) 0.028(9) 0.019(8) 0.011(6) 0.009(8) 0.009(7)
O70 0.035(8) 0.031(7) 0.030(6) -0.005(5) 0.029(6) -0.009(6)
O71 0.035(8) 0.051(8) 0.041(7) 0.004(6) 0.026(7) 0.013(6)
O72 0.024(8) 0.050(8) 0.047(7) -0.010(6) 0.017(7) 0.000(6)
O73 0.026(12) 0.079(14) 0.033(9) -0.016(9) 0.014(9) -0.023(10)
O74 0.028(12) 0.042(11) 0.046(10) 0.009(8) 0.019(10) 0.013(9)
O75 0.021(7) 0.033(7) 0.017(6) 0.014(5) 0.008(6) 0.005(6)
O76 0.025(10) 0.021(8) 0.027(8) 0.000(6) 0.020(8) 0.004(7)
O77 0.018(10) 0.038(10) 0.014(7) 0.006(6) 0.002(7) 0.004(8)
O78 0.025(10) 0.019(8) 0.020(8) 0.004(6) 0.013(8) -0.002(7)
O79 0.027(11) 0.032(9) 0.041(9) 0.009(7) 0.029(9) 0.007(8)
O80 0.047(13) 0.040(11) 0.029(9) -0.009(7) 0.017(10) -0.004(9)
O81 0.045(13) 0.055(12) 0.040(10) 0.012(8) 0.024(10) -0.020(10)
O82 0.018(10) 0.027(9) 0.036(9) -0.007(7) 0.009(9) 0.004(8)
K1 0.044(4) 0.068(4) 0.027(3) -0.010(3) 0.012(3) 0.001(3)
K2 0.038(5) 0.073(5) 0.067(4) 0.023(4) 0.016(4) 0.007(4)
K3 0.079(7) 0.110(7) 0.074(5) 0.020(5) 0.042(5) 0.035(5)
K4 0.080(7) 0.070(5) 0.073(5) 0.019(4) 0.027(5) -0.009(5)
K5 0.051(6) 0.117(7) 0.082(5) -0.054(5) 0.029(5) -0.006(5)
Na1 0.092(8) 0.070(6) 0.060(6) -0.013(5) 0.066(6) -0.026(5)
Na2 0.073(10) 0.074(8) 0.042(6) 0.025(6) 0.027(7) 0.008(7)
Na3 0.048(8) 0.066(8) 0.092(8) -0.048(6) 0.052(8) -0.033(6)
Na4 0.075(10) 0.065(8) 0.038(6) -0.026(6) 0.008(7) -0.036(7)

loop_
_atom_type_symbol
_atom_type_description
_atom_type_scat_dispersion_real
_atom_type_scat_dispersion_imag
_atom_type_scat_source
O O 0.0106 0.0060 'International Tables Vol C Tables 4.2.6.8 and 6.1.1.4'
H H 0.0000 0.0000 'International Tables Vol C Tables 4.2.6.8 and 6.1.1.4'
P P 0.1023 0.0942 'International Tables Vol C Tables 4.2.6.8 and 6.1.1.4'
K K 0.2009 0.2494 'International Tables Vol C Tables 4.2.6.8 and 6.1.1.4'
Na Na 0.0362 0.0249 'International Tables Vol C Tables 4.2.6.8 and 6.1.1.4'
Mn Mn 0.3368 0.7283 'International Tables Vol C Tables 4.2.6.8 and 6.1.1.4'
W W -0.8490 6.8722 'International Tables Vol C Tables 4.2.6.8 and 6.1.1.4'

loop_
_geom_angle_atom_site_label_1
_geom_angle_atom_site_label_2
_geom_angle_atom_site_label_3
_geom_angle
_geom_angle_site_symmetry_1
_geom_angle_site_symmetry_3
_geom_angle_publ_flag
O66 W1 O21 105.9(6) . . ?
O66 W1 O11 101.4(7) . . ?
O21 W1 O11 91.4(6) . . ?
O66 W1 O70 103.9(7) . . ?
O21 W1 O70 90.5(6) . . ?
O11 W1 O70 153.1(6) . . ?
O66 W1 O54 97.9(6) . . ?
O21 W1 O54 156.2(5) . . ?
O11 W1 O54 84.9(6) . . ?
O70 W1 O54 82.6(5) . . ?
O66 W1 O78 167.4(6) . . ?
O21 W1 O78 84.6(5) . . ?
O11 W1 O78 70.8(5) . . ?
O70 W1 O78 82.7(5) . . ?
O54 W1 O78 72.0(4) . . ?
O66 W1 K1 82.1(6) . 5_566 ?
O21 W1 K1 136.5(5) . 5_566 ?
O11 W1 K1 129.6(4) . 5_566 ?
O70 W1 K1 46.8(3) . 5_566 ?
O54 W1 K1 45.3(4) . 5_566 ?
O78 W1 K1 95.2(3) . 5_566 ?
O37 W2 O56 101.4(6) . . ?
O37 W2 O54 99.4(6) . . ?
O56 W2 O54 87.3(6) . . ?
O37 W2 O9 102.3(6) . . ?
O56 W2 O9 156.3(5) . . ?
O54 W2 O9 89.7(6) . . ?
O37 W2 O46 103.4(6) . . ?
O56 W2 O46 86.6(6) . . ?
O54 W2 O46 157.2(5) . . ?
O9 W2 O46 87.1(7) . . ?
O37 W2 O78 170.3(6) . . ?
O56 W2 O78 84.7(5) . . ?
O54 W2 O78 73.1(4) . . ?
O9 W2 O78 72.0(5) . . ?
O46 W2 O78 84.4(5) . . ?
O37 W2 K2 48.0(6) . 5_576 ?
O56 W2 K2 145.5(3) . 5_576 ?
O54 W2 K2 83.7(4) . 5_576 ?
O9 W2 K2 57.1(3) . 5_576 ?
O46 W2 K2 113.0(5) . 5_576 ?
O78 W2 K2 123.7(4) . 5_576 ?
O37 W2 K1 82.4(5) . 5_566 ?
O56 W2 K1 49.7(4) . 5_566 ?
O54 W2 K1 46.0(4) . 5_566 ?
O9 W2 K1 135.2(4) . 5_566 ?
O46 W2 K1 135.8(5) . 5_566 ?
O78 W2 K1 96.1(3) . 5_566 ?
K2 W2 K1 103.25(14) 5_576 5_566 ?
O43 W3 O31 104.1(7) . . ?
O43 W3 O77 99.6(6) . . ?
O31 W3 O77 92.3(6) . . ?
O43 W3 O75 104.3(6) . . ?
O31 W3 O75 90.9(6) . . ?
O77 W3 O75 154.3(5) . . ?
O43 W3 O29 99.0(7) . . ?
O31 W3 O29 156.9(5) . . ?
O77 W3 O29 84.1(6) . . ?
O75 W3 O29 83.0(6) . . ?
O43 W3 O52 168.2(7) . . ?
O31 W3 O52 85.4(5) . . ?
O77 W3 O52 72.5(5) . . ?
O75 W3 O52 82.4(4) . . ?
O29 W3 O52 71.8(5) . . ?
O43 W3 K6B 89.5(6) . 2_556 ?
O31 W3 K6B 42.7(5) . 2_556 ?
O77 W3 K6B 55.0(5) . 2_556 ?
O75 W3 K6B 133.6(5) . 2_556 ?
O29 W3 K6B 139.1(4) . 2_556 ?
O52 W3 K6B 92.9(4) . 2_556 ?
O43 W3 K6A 76.8(6) . 2_556 ?
O31 W3 K6A 37.0(5) . 2_556 ?
O77 W3 K6A 72.6(5) . 2_556 ?
O75 W3 K6A 121.9(5) . 2_556 ?
O29 W3 K6A 155.1(5) . 2_556 ?
O52 W3 K6A 108.3(4) . 2_556 ?
K6B W3 K6A 19.7(2) 2_556 2_556 ?
O73 W4 O33 102.4(7) . . ?
O73 W4 O11 102.6(7) . . ?
O33 W4 O11 93.4(6) . . ?
O73 W4 O58 100.9(7) . . ?
O33 W4 O58 89.3(5) . . ?
O11 W4 O58 155.2(7) . . ?
O73 W4 O9 99.7(6) . . ?
O33 W4 O9 157.8(6) . . ?
O11 W4 O9 82.7(6) . . ?
O58 W4 O9 85.5(5) . . ?
O73 W4 O78 169.5(5) . . ?
O33 W4 O78 86.8(5) . . ?
O11 W4 O78 71.6(5) . . ?
O58 W4 O78 83.9(5) . . ?
O9 W4 O78 71.2(5) . . ?
O73 W4 K3 87.1(6) . . ?
O33 W4 K3 41.5(4) . . ?
O11 W4 K3 59.3(4) . . ?
O58 W4 K3 130.2(4) . . ?
O9 W4 K3 141.9(4) . . ?
O78 W4 K3 96.9(3) . . ?
O71 W5 O48 101.2(7) . . ?
O71 W5 O41 98.7(7) . . ?
O48 W5 O41 88.8(7) . . ?
O71 W5 O74 100.4(7) . . ?
O48 W5 O74 158.3(6) . . ?
O41 W5 O74 90.1(7) . . ?
O71 W5 O50 104.6(7) . . ?
O48 W5 O50 90.2(6) . . ?
O41 W5 O50 156.5(6) . . ?
O74 W5 O50 82.2(6) . . ?
O71 W5 O47 171.8(6) . . ?
O48 W5 O47 73.4(5) . . ?
O41 W5 O47 75.3(5) . . ?
O74 W5 O47 85.3(5) . . ?
O50 W5 O47 81.8(5) . . ?
O71 W5 K5 60.6(6) . 5_566 ?
O48 W5 K5 103.3(4) . 5_566 ?
O41 W5 K5 39.0(4) . 5_566 ?
O74 W5 K5 89.2(4) . 5_566 ?
O50 W5 K5 161.3(4) . 5_566 ?
O47 W5 K5 114.1(3) . 5_566 ?
O13 W6 O39 103.0(6) . . ?
O13 W6 O42 101.4(7) . . ?
O39 W6 O42 90.7(7) . . ?
O13 W6 O61 102.4(7) . . ?
O39 W6 O61 92.2(6) . . ?
O42 W6 O61 154.7(5) . . ?
O13 W6 O67 98.7(6) . . ?
O39 W6 O67 158.3(6) . . ?
O42 W6 O67 85.1(6) . . ?
O61 W6 O67 82.9(6) . . ?
O13 W6 O69 168.8(6) . . ?
O39 W6 O69 86.9(5) . . ?
O42 W6 O69 72.8(5) . . ?
O61 W6 O69 82.2(5) . . ?
O67 W6 O69 71.5(5) . . ?
O72 W7 O49 104.6(7) . . ?
O72 W7 O61 102.2(7) . . ?
O49 W7 O61 89.8(6) . . ?
O72 W7 O34 100.7(7) . . ?
O49 W7 O34 93.7(6) . . ?
O61 W7 O34 155.1(6) . . ?
O72 W7 O55 98.2(7) . . ?
O49 W7 O55 157.2(7) . . ?
O61 W7 O55 85.9(5) . . ?
O34 W7 O55 81.3(5) . . ?
O72 W7 O65 166.5(6) . . ?
O49 W7 O65 87.2(5) . . ?
O61 W7 O65 84.1(6) . . ?
O34 W7 O65 71.5(5) . . ?
O55 W7 O65 70.0(5) . . ?
O72 W7 K6A 91.1(6) . . ?
O49 W7 K6A 42.2(5) . . ?
O61 W7 K6A 132.0(4) . . ?
O34 W7 K6A 56.7(4) . . ?
O55 W7 K6A 138.0(4) . . ?
O65 W7 K6A 93.5(3) . . ?
O64 W8 O16 101.7(9) . . ?
O64 W8 O63 103.0(6) . . ?
O16 W8 O63 89.3(6) . . ?
O64 W8 O77 100.2(6) . . ?
O16 W8 O77 93.0(6) . . ?
O63 W8 O77 155.7(6) . . ?
O64 W8 O60 102.4(9) . . ?
O16 W8 O60 155.8(6) . . ?
O63 W8 O60 84.7(5) . . ?
O77 W8 O60 83.4(5) . . ?
O64 W8 O52 169.6(8) . . ?
O16 W8 O52 86.2(6) . . ?
O63 W8 O52 83.6(5) . . ?
O77 W8 O52 72.5(5) . . ?
O60 W8 O52 69.9(6) . . ?
O64 W8 K6B 87.1(7) . 2_556 ?
O16 W8 K6B 43.1(4) . 2_556 ?
O63 W8 K6B 132.3(5) . 2_556 ?
O77 W8 K6B 55.8(4) . 2_556 ?
O60 W8 K6B 139.2(4) . 2_556 ?
O52 W8 K6B 94.4(4) . 2_556 ?
O64 W8 K5 31.7(6) . 8_566 ?
O16 W8 K5 89.5(4) . 8_566 ?
O63 W8 K5 73.7(4) . 8_566 ?
O77 W8 K5 130.4(4) . 8_566 ?
O60 W8 K5 111.0(4) . 8_566 ?
O52 W8 K5 156.9(3) . 8_566 ?
K6B W8 K5 97.9(2) 2_556 8_566 ?
O35 W9 O55 103.2(7) . . ?
O35 W9 O79 102.5(6) . . ?
O55 W9 O79 89.2(6) . . ?
O35 W9 O7 104.1(6) . . ?
O55 W9 O7 89.0(6) . . ?
O79 W9 O7 153.0(6) . . ?
O35 W9 O56 101.4(6) . . ?
O55 W9 O56 155.4(6) . . ?
O79 W9 O56 86.3(6) . . ?
O7 W9 O56 84.1(6) . . ?
O35 W9 O65 172.7(6) . . ?
O55 W9 O65 72.2(6) . . ?
O79 W9 O65 72.2(5) . . ?
O7 W9 O65 81.6(5) . . ?
O56 W9 O65 83.5(5) . . ?
O35 W9 K1 85.4(5) . 5_566 ?
O55 W9 K1 136.6(4) . 5_566 ?
O79 W9 K1 47.6(4) . 5_566 ?
O7 W9 K1 130.6(5) . 5_566 ?
O56 W9 K1 46.6(4) . 5_566 ?
O65 W9 K1 94.2(3) . 5_566 ?
O68 W10 O60 103.4(8) . . ?
O68 W10 O57 99.6(7) . . ?
O60 W10 O57 156.6(7) . . ?
O68 W10 O50 103.0(7) . . ?
O60 W10 O50 86.6(6) . . ?
O57 W10 O50 84.2(6) . . ?
O68 W10 O29 101.0(6) . . ?
O60 W10 O29 89.6(5) . . ?
O57 W10 O29 90.1(5) . . ?
O50 W10 O29 155.9(7) . . ?
O68 W10 O52 173.4(6) . . ?
O60 W10 O52 72.2(6) . . ?
O57 W10 O52 85.2(6) . . ?
O50 W10 O52 81.9(6) . . ?
O29 W10 O52 74.3(5) . . ?
O45 W11 O3 102.5(7) . . ?
O45 W11 O42 101.6(7) . . ?
O3 W11 O42 91.9(6) . . ?
O45 W11 O58 101.8(7) . . ?
O3 W11 O58 92.4(6) . . ?
O42 W11 O58 154.7(6) . . ?
O45 W11 O28 97.8(7) . . ?
O3 W11 O28 159.7(7) . . ?
O42 W11 O28 83.7(6) . . ?
O58 W11 O28 83.8(6) . . ?
O45 W11 O69 167.9(7) . . ?
O3 W11 O69 88.6(6) . . ?
O42 W11 O69 73.0(5) . . ?
O58 W11 O69 82.1(5) . . ?
O28 W11 O69 71.1(5) . . ?
O45 W11 K4 47.8(6) . 5_576 ?
O3 W11 K4 146.2(4) . 5_576 ?
O42 W11 K4 81.3(4) . 5_576 ?
O58 W11 K4 107.8(4) . 5_576 ?
O28 W11 K4 52.6(4) . 5_576 ?
O69 W11 K4 120.1(3) . 5_576 ?
O40 W12 O12 102.9(6) . . ?
O40 W12 O70 103.4(6) . . ?
O12 W12 O70 90.3(6) . . ?
O40 W12 O34 100.7(7) . . ?
O12 W12 O34 91.5(6) . . ?
O70 W12 O34 154.8(6) . . ?
O40 W12 O79 100.0(6) . . ?
O12 W12 O79 157.1(6) . . ?
O70 W12 O79 82.9(6) . . ?
O34 W12 O79 85.7(5) . . ?
O40 W12 O65 169.1(6) . . ?
O12 W12 O65 85.8(5) . . ?
O70 W12 O65 82.8(5) . . ?
O34 W12 O65 72.2(5) . . ?
O79 W12 O65 71.7(5) . . ?
O40 W12 K1 84.4(4) . 5_566 ?
O12 W12 K1 133.2(4) . 5_566 ?
O70 W12 K1 43.7(4) . 5_566 ?
O34 W12 K1 133.1(4) . 5_566 ?
O79 W12 K1 47.8(4) . 5_566 ?
O65 W12 K1 94.4(3) . 5_566 ?
O81 W13 O53 103.3(7) . . ?
O81 W13 O18 101.3(6) . . ?
O53 W13 O18 92.4(6) . . ?
O81 W13 O63 102.9(7) . . ?
O53 W13 O63 90.5(6) . . ?
O18 W13 O63 154.3(5) . . ?
O81 W13 O48 98.5(7) . . ?
O53 W13 O48 158.2(6) . . ?
O18 W13 O48 83.6(6) . . ?
O63 W13 O48 84.2(6) . . ?
O81 W13 O47 168.9(6) . . ?
O53 W13 O47 86.6(5) . . ?
O18 W13 O47 72.9(5) . . ?
O63 W13 O47 81.8(5) . . ?
O48 W13 O47 71.8(5) . . ?
O81 W13 Na6 58.2(6) . 4_556 ?
O53 W13 Na6 127.0(6) . 4_556 ?
O18 W13 Na6 51.9(5) . 4_556 ?
O63 W13 Na6 139.5(5) . 4_556 ?
O48 W13 Na6 66.1(5) . 4_556 ?
O47 W13 Na6 111.8(4) . 4_556 ?
O14 W14 O44 101.6(8) . . ?
O14 W14 O82 101.5(6) . . ?
O44 W14 O82 90.7(6) . . ?
O14 W14 O1 103.0(6) . . ?
O44 W14 O1 91.8(6) . . ?
O82 W14 O1 154.4(7) . . ?
O14 W14 O15 100.6(7) . . ?
O44 W14 O15 157.8(7) . . ?
O82 W14 O15 85.3(6) . . ?
O1 W14 O15 82.9(6) . . ?
O14 W14 O59 169.0(6) . . ?
O44 W14 O59 87.4(6) . . ?
O82 W14 O59 84.5(5) . . ?
O1 W14 O59 70.1(5) . . ?
O15 W14 O59 70.5(5) . . ?
O17 W15 O67 100.8(7) . . ?
O17 W15 O28 103.0(7) . . ?
O67 W15 O28 87.9(6) . . ?
O17 W15 O7 101.7(7) . . ?
O67 W15 O7 88.9(6) . . ?
O28 W15 O7 155.2(6) . . ?
O17 W15 O46 100.4(6) . . ?
O67 W15 O46 158.6(5) . . ?
O28 W15 O46 90.3(7) . . ?
O7 W15 O46 83.9(6) . . ?
O17 W15 O69 172.1(5) . . ?
O67 W15 O69 73.0(5) . . ?
O28 W15 O69 72.2(5) . . ?
O7 W15 O69 83.4(5) . . ?
O46 W15 O69 86.1(5) . . ?
O8 W16 O38 101.2(7) . . ?
O8 W16 O75 100.9(7) . . ?
O38 W16 O75 90.6(6) . . ?
O8 W16 O1 102.4(7) . . ?
O38 W16 O1 91.2(7) . . ?
O75 W16 O1 155.9(5) . . ?
O8 W16 O51 101.0(7) . . ?
O38 W16 O51 157.8(5) . . ?
O75 W16 O51 85.2(6) . . ?
O1 W16 O51 84.1(7) . . ?
O8 W16 O59 169.5(5) . . ?
O38 W16 O59 87.4(5) . . ?
O75 W16 O59 84.9(5) . . ?
O1 W16 O59 71.1(5) . . ?
O51 W16 O59 70.6(5) . . ?
O20 W17 O15 102.6(8) . . ?
O20 W17 O74 100.3(7) . . ?
O15 W17 O74 88.6(6) . . ?
O20 W17 O51 102.5(6) . . ?
O15 W17 O51 90.4(6) . . ?
O74 W17 O51 156.8(6) . . ?
O20 W17 O57 100.2(7) . . ?
O15 W17 O57 157.2(6) . . ?
O74 W17 O57 85.9(6) . . ?
O51 W17 O57 86.1(6) . . ?
O20 W17 O59 173.5(6) . . ?
O15 W17 O59 73.8(5) . . ?
O74 W17 O59 85.1(5) . . ?
O51 W17 O59 72.4(5) . . ?
O57 W17 O59 83.7(5) . . ?
O80 W18 O19 104.0(7) . . ?
O80 W18 O18 101.1(6) . . ?
O19 W18 O18 91.0(6) . . ?
O80 W18 O82 104.1(6) . . ?
O19 W18 O82 89.4(6) . . ?
O18 W18 O82 153.9(6) . . ?
O80 W18 O41 99.2(7) . . ?
O19 W18 O41 156.8(6) . . ?
O18 W18 O41 84.3(6) . . ?
O82 W18 O41 85.1(6) . . ?
O80 W18 O47 168.7(6) . . ?
O19 W18 O47 85.2(5) . . ?
O18 W18 O47 71.7(5) . . ?
O82 W18 O47 82.3(5) . . ?
O41 W18 O47 71.8(5) . . ?
O80 W18 K1 29.9(6) . . ?
O19 W18 K1 74.6(4) . . ?
O18 W18 K1 95.9(4) . . ?
O82 W18 K1 109.3(5) . . ?
O41 W18 K1 128.4(4) . . ?
O47 W18 K1 156.2(3) . . ?
O32 P1 O59 110.4(8) . . ?
O32 P1 O52 110.1(8) . . ?
O59 P1 O52 108.1(8) . . ?
O32 P1 O47 107.6(7) . . ?
O59 P1 O47 110.4(7) . . ?
O52 P1 O47 110.2(8) . . ?
O69 P2 O27 107.4(7) . . ?
O69 P2 O65 110.9(8) . . ?
O27 P2 O65 111.4(8) . . ?
O69 P2 O78 109.8(8) . . ?
O27 P2 O78 109.9(8) . . ?
O65 P2 O78 107.4(7) . . ?
O10 P3 O22 109.5(8) . . ?
O10 P3 O6 110.0(8) . . ?
O22 P3 O6 107.7(8) . . ?
O10 P3 O62 109.8(8) . . ?
O22 P3 O62 108.6(7) . . ?
O6 P3 O62 111.1(7) . . ?
O10 P3 K7 44.2(5) . 2_556 ?
O22 P3 K7 75.1(6) . 2_556 ?
O6 P3 K7 149.1(6) . 2_556 ?
O62 P3 K7 96.2(5) . 2_556 ?
O23 P4 O4 111.6(9) . . ?
O23 P4 O26 110.4(7) . . ?
O4 P4 O26 110.8(8) . . ?
O23 P4 O76 108.2(8) . . ?
O4 P4 O76 107.7(7) . . ?
O26 P4 O76 108.0(8) . . ?
O24 Mn1 O25 83.4(6) . . ?
O24 Mn1 O36 83.3(5) . . ?
O25 Mn1 O36 84.8(6) . . ?
O24 Mn1 O62 91.3(5) . 2_556 ?
O25 Mn1 O62 94.3(5) . 2_556 ?
O36 Mn1 O62 174.6(6) . 2_556 ?
O24 Mn1 O62 101.0(6) . . ?
O25 Mn1 O62 172.3(5) . . ?
O36 Mn1 O62 89.4(5) . . ?
O62 Mn1 O62 92.0(5) 2_556 . ?
O24 Mn1 O76 169.9(7) . . ?
O25 Mn1 O76 86.6(6) . . ?
O36 Mn1 O76 97.1(5) . . ?
O62 Mn1 O76 88.2(5) 2_556 . ?
O62 Mn1 O76 89.1(5) . . ?
O24 Mn1 Mn5 42.7(3) . . ?
O25 Mn1 Mn5 91.6(4) . . ?
O36 Mn1 Mn5 42.4(4) . . ?
O62 Mn1 Mn5 132.4(4) 2_556 . ?
O62 Mn1 Mn5 87.5(4) . . ?
O76 Mn1 Mn5 139.4(3) . . ?
O24 Mn1 Mn6 90.0(4) . . ?
O25 Mn1 Mn6 43.8(3) . . ?
O36 Mn1 Mn6 42.6(4) . . ?
O62 Mn1 Mn6 137.5(5) 2_556 . ?
O62 Mn1 Mn6 129.3(4) . . ?
O76 Mn1 Mn6 83.7(4) . . ?
Mn5 Mn1 Mn6 67.85(15) . . ?
O24 Mn1 Mn1 98.2(4) . 2_556 ?
O25 Mn1 Mn1 140.3(5) . 2_556 ?
O36 Mn1 Mn1 134.9(6) . 2_556 ?
O62 Mn1 Mn1 46.1(4) 2_556 2_556 ?
O62 Mn1 Mn1 45.9(4) . 2_556 ?
O76 Mn1 Mn1 88.7(4) . 2_556 ?
Mn5 Mn1 Mn1 116.4(2) . 2_556 ?
Mn6 Mn1 Mn1 171.2(2) . 2_556 ?
O24 Mn1 Mn3 42.8(4) . . ?
O25 Mn1 Mn3 42.3(4) . . ?
O36 Mn1 Mn3 91.3(4) . . ?
O62 Mn1 Mn3 84.5(4) 2_556 . ?
O62 Mn1 Mn3 143.2(4) . . ?
O76 Mn1 Mn3 127.2(4) . . ?
Mn5 Mn1 Mn3 69.04(16) . . ?
Mn6 Mn1 Mn3 68.34(17) . . ?
Mn1 Mn1 Mn3 120.1(2) 2_556 . ?
O24 Mn1 Mn2 149.5(5) . . ?
O25 Mn1 Mn2 126.7(5) . . ?
O36 Mn1 Mn2 93.4(4) . . ?
O62 Mn1 Mn2 91.4(4) 2_556 . ?
O62 Mn1 Mn2 48.6(4) . . ?
O76 Mn1 Mn2 40.6(4) . . ?
Mn5 Mn1 Mn2 121.5(2) . . ?
Mn6 Mn1 Mn2 108.0(2) . . ?
Mn1 Mn1 Mn2 63.2(2) 2_556 . ?
Mn3 Mn1 Mn2 167.4(3) . . ?
O24 Mn1 Mn2 138.2(4) . 2_556 ?
O25 Mn1 Mn2 90.7(4) . 2_556 ?
O36 Mn1 Mn2 137.5(4) . 2_556 ?
O62 Mn1 Mn2 47.8(4) 2_556 2_556 ?
O62 Mn1 Mn2 90.2(4) . 2_556 ?
O76 Mn1 Mn2 40.4(3) . 2_556 ?
Mn5 Mn1 Mn2 177.7(3) . 2_556 ?
Mn6 Mn1 Mn2 113.6(2) . 2_556 ?
Mn1 Mn1 Mn2 61.90(17) 2_556 2_556 ?
Mn3 Mn1 Mn2 113.0(2) . 2_556 ?
Mn2 Mn1 Mn2 56.6(2) . 2_556 ?
O30 Mn2 O76 94.2(6) . . ?
O30 Mn2 O76 175.0(7) . 2_556 ?
O76 Mn2 O76 86.2(6) . 2_556 ?
O30 Mn2 O2 81.0(6) . . ?
O76 Mn2 O2 172.6(6) . . ?
O76 Mn2 O2 99.0(6) 2_556 . ?
O30 Mn2 O5 83.3(6) . . ?
O76 Mn2 O5 100.5(6) . . ?
O76 Mn2 O5 91.7(5) 2_556 . ?
O2 Mn2 O5 84.7(6) . . ?
O30 Mn2 O62 96.1(6) . . ?
O76 Mn2 O62 90.5(5) . . ?
O76 Mn2 O62 89.0(5) 2_556 . ?
O2 Mn2 O62 84.3(5) . . ?
O5 Mn2 O62 169.0(6) . . ?
O30 Mn2 Mn8 43.8(5) . . ?
O76 Mn2 Mn8 90.8(4) . . ?
O76 Mn2 Mn8 131.2(5) 2_556 . ?
O2 Mn2 Mn8 89.7(4) . . ?
O5 Mn2 Mn8 41.1(4) . . ?
O62 Mn2 Mn8 139.8(4) . . ?
O30 Mn2 Mn4 88.6(5) . . ?
O76 Mn2 Mn4 142.8(5) . . ?
O76 Mn2 Mn4 88.1(5) 2_556 . ?
O2 Mn2 Mn4 43.3(4) . . ?
O5 Mn2 Mn4 43.0(4) . . ?
O62 Mn2 Mn4 126.1(4) . . ?
Mn8 Mn2 Mn4 66.20(16) . . ?
O30 Mn2 Mn7 41.5(5) . . ?
O76 Mn2 Mn7 133.2(4) . . ?
O76 Mn2 Mn7 139.4(5) 2_556 . ?
O2 Mn2 Mn7 40.8(4) . . ?
O5 Mn2 Mn7 90.1(4) . . ?
O62 Mn2 Mn7 82.2(3) . . ?
Mn8 Mn2 Mn7 68.04(14) . . ?
Mn4 Mn2 Mn7 66.51(15) . . ?
O30 Mn2 Mn2 137.3(6) . 2_556 ?
O76 Mn2 Mn2 43.3(3) . 2_556 ?
O76 Mn2 Mn2 42.9(4) 2_556 2_556 ?
O2 Mn2 Mn2 141.7(5) . 2_556 ?
O5 Mn2 Mn2 97.7(4) . 2_556 ?
O62 Mn2 Mn2 90.2(3) . 2_556 ?
Mn8 Mn2 Mn2 117.0(2) . 2_556 ?
Mn4 Mn2 Mn2 120.9(2) . 2_556 ?
Mn7 Mn2 Mn2 171.9(2) . 2_556 ?
O30 Mn2 Mn1 95.8(5) . . ?
O76 Mn2 Mn1 48.6(4) . . ?
O76 Mn2 Mn1 88.3(4) 2_556 . ?
O2 Mn2 Mn1 125.9(5) . . ?
O5 Mn2 Mn1 149.0(5) . . ?
O62 Mn2 Mn1 42.0(4) . . ?
Mn8 Mn2 Mn1 124.4(3) . . ?
Mn4 Mn2 Mn1 167.6(3) . . ?
Mn7 Mn2 Mn1 109.6(2) . . ?
Mn2 Mn2 Mn1 62.36(19) 2_556 . ?
O30 Mn2 Mn1 137.2(5) . 2_556 ?
O76 Mn2 Mn1 87.5(4) . 2_556 ?
O76 Mn2 Mn1 47.8(4) 2_556 2_556 ?
O2 Mn2 Mn1 92.1(4) . 2_556 ?
O5 Mn2 Mn1 138.4(4) . 2_556 ?
O62 Mn2 Mn1 41.1(3) . 2_556 ?
Mn8 Mn2 Mn1 178.1(3) . 2_556 ?
Mn4 Mn2 Mn1 114.8(3) . 2_556 ?
Mn7 Mn2 Mn1 113.8(2) . 2_556 ?
Mn2 Mn2 Mn1 61.08(17) 2_556 2_556 ?
Mn1 Mn2 Mn1 54.9(2) . 2_556 ?
O25 Mn3 O24 86.7(6) . . ?
O25 Mn3 O38 170.7(5) . . ?
O24 Mn3 O38 92.9(6) . . ?
O25 Mn3 O31 92.0(6) . . ?
O24 Mn3 O31 168.8(5) . . ?
O38 Mn3 O31 86.7(6) . . ?
O25 Mn3 O22 92.5(5) . 2_556 ?
O24 Mn3 O22 95.8(5) . 2_556 ?
O38 Mn3 O22 96.8(5) . 2_556 ?
O31 Mn3 O22 95.3(5) . 2_556 ?
O25 Mn3 O32 79.8(5) . . ?
O24 Mn3 O32 77.3(5) . . ?
O38 Mn3 O32 91.0(5) . . ?
O31 Mn3 O32 91.6(5) . . ?
O22 Mn3 O32 169.9(5) 2_556 . ?
O25 Mn3 Mn1 44.3(5) . . ?
O24 Mn3 Mn1 44.2(4) . . ?
O38 Mn3 Mn1 136.8(5) . . ?
O31 Mn3 Mn1 136.1(4) . . ?
O22 Mn3 Mn1 85.9(4) 2_556 . ?
O32 Mn3 Mn1 84.0(4) . . ?
O25 Mn3 K6A 58.4(4) . 2_556 ?
O24 Mn3 K6A 133.2(5) . 2_556 ?
O38 Mn3 K6A 126.6(4) . 2_556 ?
O31 Mn3 K6A 53.5(4) . 2_556 ?
O22 Mn3 K6A 59.5(4) 2_556 2_556 ?
O32 Mn3 K6A 120.1(4) . 2_556 ?
Mn1 Mn3 K6A 91.7(3) . 2_556 ?
O25 Mn3 K7 129.5(5) . . ?
O24 Mn3 K7 48.4(4) . . ?
O38 Mn3 K7 54.4(5) . . ?
O31 Mn3 K7 136.7(5) . . ?
O22 Mn3 K7 74.0(4) 2_556 . ?
O32 Mn3 K7 105.8(4) . . ?
Mn1 Mn3 K7 85.8(3) . . ?
K6A Mn3 K7 133.5(3) 2_556 . ?
O25 Mn3 K6B 43.6(4) . 2_556 ?
O24 Mn3 K6B 129.1(5) . 2_556 ?
O38 Mn3 K6B 138.0(5) . 2_556 ?
O31 Mn3 K6B 52.5(5) . 2_556 ?
O22 Mn3 K6B 79.6(4) 2_556 2_556 ?
O32 Mn3 K6B 98.9(4) . 2_556 ?
Mn1 Mn3 K6B 85.0(3) . 2_556 ?
K6A Mn3 K6B 21.7(2) 2_556 2_556 ?
K7 Mn3 K6B 152.6(3) . 2_556 ?
O39 Mn4 O49 86.4(6) . . ?
O39 Mn4 O5 90.8(6) . . ?
O49 Mn4 O5 167.6(5) . . ?
O39 Mn4 O2 168.9(5) . . ?
O49 Mn4 O2 90.2(6) . . ?
O5 Mn4 O2 90.3(6) . . ?
O39 Mn4 O4 100.6(5) . 2_556 ?
O49 Mn4 O4 100.0(6) . 2_556 ?
O5 Mn4 O4 92.3(5) . 2_556 ?
O2 Mn4 O4 90.5(5) . 2_556 ?
O39 Mn4 O27 89.4(5) . . ?
O49 Mn4 O27 86.5(5) . . ?
O5 Mn4 O27 81.5(5) . . ?
O2 Mn4 O27 79.8(5) . . ?
O4 Mn4 O27 168.4(5) 2_556 . ?
O39 Mn4 Mn2 137.7(5) . . ?
O49 Mn4 Mn2 135.3(5) . . ?
O5 Mn4 Mn2 47.0(4) . . ?
O2 Mn4 Mn2 45.1(5) . . ?
O4 Mn4 Mn2 81.8(4) 2_556 . ?
O27 Mn4 Mn2 86.8(4) . . ?
O39 Mn4 Mn8 91.9(5) . . ?
O49 Mn4 Mn8 133.8(4) . . ?
O5 Mn4 Mn8 34.2(3) . . ?
O2 Mn4 Mn8 82.8(5) . . ?
O4 Mn4 Mn8 125.6(5) 2_556 . ?
O27 Mn4 Mn8 47.3(4) . . ?
Mn2 Mn4 Mn8 55.96(15) . . ?
O39 Mn4 Mn7 134.8(4) . . ?
O49 Mn4 Mn7 88.2(4) . . ?
O5 Mn4 Mn7 85.2(4) . . ?
O2 Mn4 Mn7 34.4(4) . . ?
O4 Mn4 Mn7 124.6(4) 2_556 . ?
O27 Mn4 Mn7 45.4(3) . . ?
Mn2 Mn4 Mn7 57.06(13) . . ?
Mn8 Mn4 Mn7 61.25(10) . . ?
O39 Mn4 K6B 127.6(6) . . ?
O49 Mn4 K6B 55.1(5) . . ?
O5 Mn4 K6B 134.0(4) . . ?
O2 Mn4 K6B 57.2(5) . . ?
O4 Mn4 K6B 59.9(4) 2_556 . ?
O27 Mn4 K6B 118.2(4) . . ?
Mn2 Mn4 K6B 90.5(3) . . ?
Mn8 Mn4 K6B 140.0(3) . . ?
Mn7 Mn4 K6B 83.1(2) . . ?
O39 Mn4 K6A 138.3(6) . . ?
O49 Mn4 K6A 53.2(5) . . ?
O5 Mn4 K6A 131.0(4) . . ?
O2 Mn4 K6A 42.1(5) . . ?
O4 Mn4 K6A 79.6(4) 2_556 . ?
O27 Mn4 K6A 96.9(4) . . ?
Mn2 Mn4 K6A 84.0(3) . . ?
Mn8 Mn4 K6A 122.2(2) . . ?
Mn7 Mn4 K6A 62.2(2) . . ?
K6B Mn4 K6A 21.8(2) . . ?
O39 Mn4 K8 59.5(5) . . ?
O49 Mn4 K8 143.1(5) . . ?
O5 Mn4 K8 40.3(4) . . ?
O2 Mn4 K8 126.0(5) . . ?
O4 Mn4 K8 75.3(5) 2_556 . ?
O27 Mn4 K8 105.2(4) . . ?
Mn2 Mn4 K8 81.0(3) . . ?
Mn8 Mn4 K8 66.3(2) . . ?
Mn7 Mn4 K8 125.0(3) . . ?
K6B Mn4 K8 135.2(3) . . ?
K6A Mn4 K8 152.3(3) . . ?
O36 Mn5 O24 88.2(5) . . ?
O36 Mn5 O44 170.4(7) . . ?
O24 Mn5 O44 90.6(5) . . ?
O36 Mn5 O19 91.8(5) . . ?
O24 Mn5 O19 169.7(6) . . ?
O44 Mn5 O19 87.6(5) . . ?
O36 Mn5 O10 92.3(6) . . ?
O24 Mn5 O10 92.6(5) . . ?
O44 Mn5 O10 97.4(6) . . ?
O19 Mn5 O10 97.7(5) . . ?
O36 Mn5 O32 79.7(5) . . ?
O24 Mn5 O32 79.1(5) . . ?
O44 Mn5 O32 90.7(6) . . ?
O19 Mn5 O32 90.7(5) . . ?
O10 Mn5 O32 168.6(5) . . ?
O36 Mn5 Mn1 45.6(4) . . ?
O24 Mn5 Mn1 44.6(4) . . ?
O44 Mn5 Mn1 135.0(4) . . ?
O19 Mn5 Mn1 137.2(4) . . ?
O10 Mn5 Mn1 83.1(4) . . ?
O32 Mn5 Mn1 85.5(3) . . ?
O36 Mn5 Mn6 34.4(4) . . ?
O24 Mn5 Mn6 82.0(4) . . ?
O44 Mn5 Mn6 136.0(5) . . ?
O19 Mn5 Mn6 92.2(4) . . ?
O10 Mn5 Mn6 126.2(4) . . ?
O32 Mn5 Mn6 45.3(3) . . ?
Mn1 Mn5 Mn6 56.13(15) . . ?
O36 Mn5 K7 130.5(5) . 2_556 ?
O24 Mn5 K7 62.9(5) . 2_556 ?
O44 Mn5 K7 56.6(6) . 2_556 ?
O19 Mn5 K7 123.6(5) . 2_556 ?
O10 Mn5 K7 53.3(4) . 2_556 ?
O32 Mn5 K7 127.0(4) . 2_556 ?
Mn1 Mn5 K7 91.1(3) . 2_556 ?
Mn6 Mn5 K7 144.1(2) . 2_556 ?
O36 Mn5 K7 124.8(4) . . ?
O24 Mn5 K7 38.1(4) . . ?
O44 Mn5 K7 56.6(5) . . ?
O19 Mn5 K7 143.4(5) . . ?
O10 Mn5 K7 81.3(4) . . ?
O32 Mn5 K7 96.5(4) . . ?
Mn1 Mn5 K7 79.3(2) . . ?
Mn6 Mn5 K7 118.0(2) . . ?
K7 Mn5 K7 31.7(4) 2_556 . ?
O36 Mn6 O25 88.5(6) . . ?
O36 Mn6 O16 168.5(5) . . ?
O25 Mn6 O16 91.8(6) . . ?
O36 Mn6 O53 90.0(6) . . ?
O25 Mn6 O53 169.2(6) . . ?
O16 Mn6 O53 87.6(6) . . ?
O36 Mn6 O23 93.0(6) . . ?
O25 Mn6 O23 96.4(5) . . ?
O16 Mn6 O23 98.4(6) . . ?
O53 Mn6 O23 94.4(5) . . ?
O36 Mn6 O32 79.2(5) . . ?
O25 Mn6 O32 80.2(5) . . ?
O16 Mn6 O32 89.5(5) . . ?
O53 Mn6 O32 89.0(5) . . ?
O23 Mn6 O32 171.5(6) . . ?
O36 Mn6 Mn1 45.5(4) . . ?
O25 Mn6 Mn1 44.6(5) . . ?
O16 Mn6 Mn1 136.4(4) . . ?
O53 Mn6 Mn1 135.4(5) . . ?
O23 Mn6 Mn1 86.9(5) . . ?
O32 Mn6 Mn1 85.2(4) . . ?
O36 Mn6 Mn5 34.2(4) . . ?
O25 Mn6 Mn5 82.8(4) . . ?
O16 Mn6 Mn5 134.4(4) . . ?
O53 Mn6 Mn5 89.9(4) . . ?
O23 Mn6 Mn5 127.1(5) . . ?
O32 Mn6 Mn5 45.0(4) . . ?
Mn1 Mn6 Mn5 56.01(14) . . ?
O36 Mn6 K3 61.0(4) . . ?
O25 Mn6 K3 132.7(5) . . ?
O16 Mn6 K3 125.3(4) . . ?
O53 Mn6 K3 54.6(4) . . ?
O23 Mn6 K3 54.4(4) . . ?
O32 Mn6 K3 122.8(3) . . ?
Mn1 Mn6 K3 92.9(2) . . ?
Mn5 Mn6 K3 88.14(17) . . ?
O36 Mn6 K6B 131.1(4) . 2_556 ?
O25 Mn6 K6B 44.5(5) . 2_556 ?
O16 Mn6 K6B 52.9(4) . 2_556 ?
O53 Mn6 K6B 138.8(5) . 2_556 ?
O23 Mn6 K6B 82.1(4) . 2_556 ?
O32 Mn6 K6B 100.4(3) . 2_556 ?
Mn1 Mn6 K6B 85.6(3) . 2_556 ?
Mn5 Mn6 K6B 124.7(2) . 2_556 ?
K3 Mn6 K6B 136.4(3) . 2_556 ?
O2 Mn7 O21 170.4(6) . . ?
O2 Mn7 O30 84.5(6) . . ?
O21 Mn7 O30 94.0(6) . . ?
O2 Mn7 O12 95.7(6) . . ?
O21 Mn7 O12 84.2(5) . . ?
O30 Mn7 O12 170.4(6) . . ?
O2 Mn7 O6 96.2(5) . . ?
O21 Mn7 O6 93.3(5) . . ?
O30 Mn7 O6 93.9(6) . . ?
O12 Mn7 O6 95.7(6) . . ?
O2 Mn7 O27 81.7(5) . . ?
O21 Mn7 O27 88.7(5) . . ?
O30 Mn7 O27 80.6(6) . . ?
O12 Mn7 O27 89.9(5) . . ?
O6 Mn7 O27 174.3(5) . . ?
O2 Mn7 Mn2 44.6(5) . . ?
O21 Mn7 Mn2 135.2(5) . . ?
O30 Mn7 Mn2 41.4(4) . . ?
O12 Mn7 Mn2 140.2(4) . . ?
O6 Mn7 Mn2 88.2(4) . . ?
O27 Mn7 Mn2 86.6(3) . . ?
O2 Mn7 Mn4 35.9(4) . . ?
O21 Mn7 Mn4 134.5(4) . . ?
O30 Mn7 Mn4 80.3(4) . . ?
O12 Mn7 Mn4 94.2(4) . . ?
O6 Mn7 Mn4 132.0(4) . . ?
O27 Mn7 Mn4 45.8(3) . . ?
Mn2 Mn7 Mn4 56.43(15) . . ?
O2 Mn7 K6A 44.7(5) . . ?
O21 Mn7 K6A 138.5(5) . . ?
O30 Mn7 K6A 127.3(4) . . ?
O12 Mn7 K6A 55.8(4) . . ?
O6 Mn7 K6A 81.4(5) . . ?
O27 Mn7 K6A 100.7(4) . . ?
Mn2 Mn7 K6A 86.0(2) . . ?
Mn4 Mn7 K6A 66.2(2) . . ?
O2 Mn7 K3 125.2(5) . . ?
O21 Mn7 K3 55.8(4) . . ?
O30 Mn7 K3 42.1(4) . . ?
O12 Mn7 K3 139.0(4) . . ?
O6 Mn7 K3 79.8(5) . . ?
O27 Mn7 K3 97.0(4) . . ?
Mn2 Mn7 K3 80.67(18) . . ?
Mn4 Mn7 K3 119.22(16) . . ?
K6A Mn7 K3 157.1(2) . . ?
O5 Mn8 O3 89.4(6) . . ?
O5 Mn8 O30 89.7(6) . . ?
O3 Mn8 O30 169.5(6) . . ?
O5 Mn8 O33 169.2(6) . . ?
O3 Mn8 O33 87.6(6) . . ?
O30 Mn8 O33 91.4(6) . . ?
O5 Mn8 O26 89.2(5) . . ?
O3 Mn8 O26 98.0(6) . . ?
O30 Mn8 O26 92.4(6) . . ?
O33 Mn8 O26 101.5(6) . . ?
O5 Mn8 O27 83.3(5) . . ?
O3 Mn8 O27 90.1(6) . . ?
O30 Mn8 O27 79.4(5) . . ?
O33 Mn8 O27 86.4(5) . . ?
O26 Mn8 O27 168.9(5) . . ?
O5 Mn8 Mn2 48.3(4) . . ?
O3 Mn8 Mn2 137.6(4) . . ?
O30 Mn8 Mn2 43.2(4) . . ?
O33 Mn8 Mn2 134.4(4) . . ?
O26 Mn8 Mn2 81.0(4) . . ?
O27 Mn8 Mn2 87.9(3) . . ?
O5 Mn8 Mn4 36.6(4) . . ?
O3 Mn8 Mn4 91.4(5) . . ?
O30 Mn8 Mn4 81.7(5) . . ?
O33 Mn8 Mn4 133.1(4) . . ?
O26 Mn8 Mn4 125.0(3) . . ?
O27 Mn8 Mn4 46.7(3) . . ?
Mn2 Mn8 Mn4 57.84(16) . . ?
O5 Mn8 K8 55.6(5) . 2_556 ?
O3 Mn8 K8 59.2(4) . 2_556 ?
O30 Mn8 K8 127.8(4) . 2_556 ?
O33 Mn8 K8 130.2(5) . 2_556 ?
O26 Mn8 K8 54.4(4) . 2_556 ?
O27 Mn8 K8 125.6(4) . 2_556 ?
Mn2 Mn8 K8 88.5(3) . 2_556 ?
Mn4 Mn8 K8 87.2(3) . 2_556 ?
O5 Mn8 K3 132.9(4) . . ?
O3 Mn8 K3 137.0(5) . . ?
O30 Mn8 K3 46.5(5) . . ?
O33 Mn8 K3 52.3(4) . . ?
O26 Mn8 K3 78.4(4) . . ?
O27 Mn8 K3 100.8(3) . . ?
Mn2 Mn8 K3 84.68(19) . . ?
Mn4 Mn8 K3 126.04(18) . . ?
K8 Mn8 K3 132.8(3) 2_556 . ?
O5 Mn8 K8 38.3(5) . . ?
O3 Mn8 K8 58.2(4) . . ?
O30 Mn8 K8 124.6(4) . . ?
O33 Mn8 K8 143.6(5) . . ?
O26 Mn8 K8 74.1(4) . . ?
O27 Mn8 K8 104.3(4) . . ?
Mn2 Mn8 K8 81.4(2) . . ?
Mn4 Mn8 K8 65.7(2) . . ?
K8 Mn8 K8 22.0(5) 2_556 . ?
K3 Mn8 K8 150.8(3) . . ?
W16 O1 W14 127.3(8) . . ?
Mn7 O2 Mn4 109.7(6) . . ?
Mn7 O2 Mn2 94.6(7) . . ?
Mn4 O2 Mn2 91.6(6) . . ?
Mn7 O2 K6A 104.3(6) . . ?
Mn4 O2 K6A 107.3(7) . . ?
Mn2 O2 K6A 146.5(6) . . ?
Mn7 O2 K6B 131.0(7) . . ?
Mn4 O2 K6B 88.9(6) . . ?
Mn2 O2 K6B 130.9(5) . . ?
K6A O2 K6B 27.6(4) . . ?
W11 O3 Mn8 142.8(7) . . ?
W11 O3 K8 128.6(7) . 2_556 ?
Mn8 O3 K8 88.6(5) . 2_556 ?
W11 O3 K8 120.7(7) . . ?
Mn8 O3 K8 91.5(5) . . ?
K8 O3 K8 26.0(6) 2_556 . ?
P4 O4 Mn4 130.5(9) . 2_556 ?
P4 O4 Na8 111.4(8) . . ?
Mn4 O4 Na8 104.4(8) 2_556 . ?
P4 O4 K6B 114.9(7) . 2_556 ?
Mn4 O4 K6B 85.0(5) 2_556 2_556 ?
Na8 O4 K6B 106.3(9) . 2_556 ?
Mn8 O5 Mn4 109.2(6) . . ?
Mn8 O5 Mn2 90.6(6) . . ?
Mn4 O5 Mn2 90.0(6) . . ?
Mn8 O5 K8 115.9(7) . . ?
Mn4 O5 K8 111.0(7) . . ?
Mn2 O5 K8 136.0(6) . . ?
Mn8 O5 K8 93.7(6) . 2_556 ?
Mn4 O5 K8 138.8(7) . 2_556 ?
Mn2 O5 K8 124.4(6) . 2_556 ?
K8 O5 K8 28.7(6) . 2_556 ?
P3 O6 Mn7 127.4(8) . . ?
W15 O7 W9 154.8(9) . . ?
W2 O9 W4 124.9(6) . . ?
W2 O9 K2 92.0(4) . 5_576 ?
W4 O9 K2 134.4(7) . 5_576 ?
P3 O10 Mn5 127.5(8) . . ?
P3 O10 K7 114.9(7) . 2_556 ?
Mn5 O10 K7 91.7(5) . 2_556 ?
W4 O11 W1 127.2(8) . . ?
W4 O11 Na3 117.1(7) . 4_556 ?
W1 O11 Na3 113.7(6) . 4_556 ?
W12 O12 Mn7 147.6(8) . . ?
W12 O12 K6A 116.0(7) . . ?
Mn7 O12 K6A 91.1(5) . . ?
W14 O14 K4 135.0(7) . 5_566 ?
W17 O15 W14 125.3(7) . . ?
W8 O16 Mn6 146.9(7) . . ?
W8 O16 K6B 112.9(6) . 2_556 ?
Mn6 O16 K6B 95.2(6) . 2_556 ?
W15 O17 K2 135.1(7) . . ?
W15 O17 Na1 115.9(7) . . ?
K2 O17 Na1 108.6(5) . . ?
W18 O18 W13 126.6(6) . . ?
W18 O18 Na6 123.8(7) . 4_556 ?
W13 O18 Na6 96.7(7) . 4_556 ?
W18 O19 Mn5 145.7(8) . . ?
W17 O20 Na6 168.2(11) . . ?
W1 O21 Mn7 148.4(9) . . ?
W1 O21 K3 113.0(6) . . ?
Mn7 O21 K3 93.9(4) . . ?
P3 O22 Mn3 126.7(7) . 2_556 ?
P3 O22 K6A 113.0(7) . . ?
Mn3 O22 K6A 85.4(5) 2_556 . ?
P4 O23 Mn6 129.5(8) . . ?
P4 O23 K3 117.0(8) . . ?
Mn6 O23 K3 91.6(5) . . ?
Mn5 O24 Mn3 113.1(7) . . ?
Mn5 O24 Mn1 92.8(5) . . ?
Mn3 O24 Mn1 93.0(6) . . ?
Mn5 O24 K7 116.8(6) . . ?
Mn3 O24 K7 100.4(6) . . ?
Mn1 O24 K7 138.4(7) . . ?
Mn5 O24 K7 85.1(5) . 2_556 ?
Mn3 O24 K7 139.2(6) . 2_556 ?
Mn1 O24 K7 123.5(7) . 2_556 ?
K7 O24 K7 40.6(5) . 2_556 ?
Mn3 O25 Mn6 110.7(6) . . ?
Mn3 O25 Mn1 93.5(6) . . ?
Mn6 O25 Mn1 91.6(5) . . ?
Mn3 O25 K6B 106.8(6) . 2_556 ?
Mn6 O25 K6B 104.6(6) . 2_556 ?
Mn1 O25 K6B 147.0(7) . 2_556 ?
Mn3 O25 K6A 89.0(5) . 2_556 ?
Mn6 O25 K6A 130.9(7) . 2_556 ?
Mn1 O25 K6A 133.0(6) . 2_556 ?
K6B O25 K6A 27.1(4) 2_556 2_556 ?
P4 O26 Mn8 127.9(8) . . ?
P4 O26 K8 114.9(6) . 2_556 ?
Mn8 O26 K8 90.7(6) . 2_556 ?
P2 O27 Mn7 124.6(7) . . ?
P2 O27 Mn4 127.6(8) . . ?
Mn7 O27 Mn4 88.8(4) . . ?
P2 O27 Mn8 127.7(8) . . ?
Mn7 O27 Mn8 89.4(5) . . ?
Mn4 O27 Mn8 85.9(4) . . ?
W15 O28 W11 125.7(7) . . ?
W15 O28 Na1 105.3(5) . 5_576 ?
W11 O28 Na1 101.5(7) . 5_576 ?
W15 O28 K4 132.8(7) . 5_576 ?
W11 O28 K4 95.4(5) . 5_576 ?
Na1 O28 K4 85.3(5) 5_576 5_576 ?
W10 O29 W3 124.3(7) . . ?
W10 O29 Na2 106.7(6) . 7_557 ?
W3 O29 Na2 102.6(6) . 7_557 ?
Mn2 O30 Mn7 97.1(7) . . ?
Mn2 O30 Mn8 93.0(6) . . ?
Mn7 O30 Mn8 110.6(7) . . ?
Mn2 O30 K3 142.7(7) . . ?
Mn7 O30 K3 109.0(5) . . ?
Mn8 O30 K3 101.7(6) . . ?
W3 O31 Mn3 145.4(7) . . ?
W3 O31 K6A 121.4(7) . 2_556 ?
Mn3 O31 K6A 93.2(6) . 2_556 ?
W3 O31 K6B 113.7(7) . 2_556 ?
Mn3 O31 K6B 95.8(6) . 2_556 ?
K6A O31 K6B 27.3(3) 2_556 2_556 ?
P1 O32 Mn5 126.6(7) . . ?
P1 O32 Mn6 126.4(8) . . ?
Mn5 O32 Mn6 89.7(5) . . ?
P1 O32 Mn3 123.2(7) . . ?
Mn5 O32 Mn3 90.5(5) . . ?
Mn6 O32 Mn3 89.3(4) . . ?
W4 O33 Mn8 147.6(8) . . ?
W4 O33 K3 114.1(6) . . ?
Mn8 O33 K3 95.3(5) . . ?
W12 O34 W7 125.8(8) . . ?
W9 O35 K5 141.8(8) . . ?
Mn5 O36 Mn6 111.4(7) . . ?
Mn5 O36 Mn1 92.1(6) . . ?
Mn6 O36 Mn1 91.9(5) . . ?
Mn5 O36 K3 135.7(5) . . ?
Mn6 O36 K3 86.6(5) . . ?
Mn1 O36 K3 128.7(5) . . ?
W2 O37 K2 106.0(7) . 5_576 ?
W2 O37 K4 152.2(8) . . ?
K2 O37 K4 100.6(4) 5_576 . ?
W16 O38 Mn3 145.6(8) . . ?
W16 O38 K7 117.3(7) . . ?
Mn3 O38 K7 93.5(6) . . ?
W6 O39 Mn4 145.0(7) . . ?
W6 O39 K8 120.8(7) . . ?
Mn4 O39 K8 89.7(6) . . ?
W5 O41 W18 123.8(7) . . ?
W5 O41 K5 115.8(7) . 5_566 ?
W18 O41 K5 120.3(7) . 5_566 ?
W11 O42 W6 125.5(6) . . ?
W3 O43 Na2 151.8(9) . . ?
W14 O44 Mn5 144.7(10) . . ?
W14 O44 K7 123.9(7) . 2_556 ?
Mn5 O44 K7 91.3(7) . 2_556 ?
W11 O45 Na7 133.1(11) . . ?
W11 O45 K4 107.3(8) . 5_576 ?
Na7 O45 K4 117.5(8) . 5_576 ?
W2 O46 W15 149.7(9) . . ?
P1 O47 W5 125.9(8) . . ?
P1 O47 W13 126.1(7) . . ?
W5 O47 W13 90.6(4) . . ?
P1 O47 W18 125.1(8) . . ?
W5 O47 W18 89.0(4) . . ?
W13 O47 W18 88.6(4) . . ?
W5 O48 W13 124.0(7) . . ?
W5 O48 Na5 100.1(7) . . ?
W13 O48 Na5 106.6(6) . . ?
W7 O49 Mn4 146.9(8) . . ?
W7 O49 K6B 121.7(8) . . ?
Mn4 O49 K6B 91.3(5) . . ?
W7 O49 K6A 113.3(7) . . ?
Mn4 O49 K6A 95.1(6) . . ?
K6B O49 K6A 27.1(3) . . ?
W10 O50 W5 154.4(9) . . ?
W10 O50 Na5 105.6(7) . . ?
W5 O50 Na5 98.9(5) . . ?
W17 O51 W16 126.3(7) . . ?
P1 O52 W10 125.8(7) . . ?
P1 O52 W8 124.6(8) . . ?
W10 O52 W8 90.5(5) . . ?
P1 O52 W3 126.0(8) . . ?
W10 O52 W3 89.4(4) . . ?
W8 O52 W3 89.1(4) . . ?
W13 O53 Mn6 145.5(8) . . ?
W13 O53 K3 122.5(6) . . ?
Mn6 O53 K3 92.0(5) . . ?
W2 O54 W1 125.0(5) . . ?
W2 O54 K1 105.8(6) . 5_566 ?
W1 O54 K1 104.3(5) . 5_566 ?
W9 O55 W7 126.5(8) . . ?
W9 O55 Na4 106.3(6) . 8_465 ?
W7 O55 Na4 101.5(5) . 8_465 ?
W2 O56 W9 151.4(6) . . ?
W2 O56 K1 101.8(5) . 5_566 ?
W9 O56 K1 104.7(6) . 5_566 ?
W10 O57 W17 150.9(7) . . ?
W4 O58 W11 145.7(7) . . ?
W4 O58 Na1 109.2(5) . 5_576 ?
W11 O58 Na1 104.4(6) . 5_576 ?
P1 O59 W17 126.9(8) . . ?
P1 O59 W16 124.5(6) . . ?
W17 O59 W16 90.6(4) . . ?
P1 O59 W14 122.8(7) . . ?
W17 O59 W14 90.3(4) . . ?
W16 O59 W14 91.2(4) . . ?
W10 O60 W8 127.2(9) . . ?
W6 O61 W7 145.1(9) . . ?
W6 O61 Na4 112.4(6) . 8_465 ?
W7 O61 Na4 102.0(6) . 8_465 ?
P3 O62 Mn1 128.5(8) . 2_556 ?
P3 O62 Mn1 124.1(8) . . ?
Mn1 O62 Mn1 88.0(5) 2_556 . ?
P3 O62 Mn2 124.1(6) . . ?
Mn1 O62 Mn2 91.0(5) 2_556 . ?
Mn1 O62 Mn2 89.5(5) . . ?
W8 O63 W13 145.3(8) . . ?
W8 O64 K5 129.9(8) . 8_566 ?
W8 O64 Na4 110.3(8) . . ?
K5 O64 Na4 119.1(7) 8_566 . ?
P2 O65 W12 125.6(8) . . ?
P2 O65 W7 122.2(6) . . ?
W12 O65 W7 90.2(5) . . ?
P2 O65 W9 127.2(7) . . ?
W12 O65 W9 89.7(4) . . ?
W7 O65 W9 91.3(5) . . ?
W15 O67 W6 125.1(8) . . ?
W10 O68 Na3 119.3(9) . . ?
W10 O68 K2 131.9(7) . 8_566 ?
Na3 O68 K2 103.0(6) . 8_566 ?
P2 O69 W11 126.0(8) . . ?
P2 O69 W6 125.8(8) . . ?
W11 O69 W6 88.4(4) . . ?
P2 O69 W15 124.3(6) . . ?
W11 O69 W15 90.9(4) . . ?
W6 O69 W15 90.2(4) . . ?
W12 O70 W1 145.3(6) . . ?
W12 O70 K1 110.1(6) . 5_566 ?
W1 O70 K1 104.2(5) . 5_566 ?
W4 O73 Na5 133.7(9) . 4_556 ?
W17 O74 W5 151.2(8) . . ?
W16 O75 W3 144.9(8) . . ?
W16 O75 Na2 108.7(6) . 7_557 ?
W3 O75 Na2 106.1(6) . 7_557 ?
P4 O76 Mn2 122.9(7) . . ?
P4 O76 Mn2 125.8(8) . 2_556 ?
Mn2 O76 Mn2 93.8(6) . 2_556 ?
P4 O76 Mn1 122.3(7) . . ?
Mn2 O76 Mn1 90.8(6) . . ?
Mn2 O76 Mn1 91.8(5) 2_556 . ?
W3 O77 W8 125.6(7) . . ?
W3 O77 K6B 97.7(6) . 2_556 ?
W8 O77 K6B 94.8(5) . 2_556 ?
P2 O78 W4 123.7(7) . . ?
P2 O78 W1 125.0(7) . . ?
W4 O78 W1 90.1(5) . . ?
P2 O78 W2 125.9(8) . . ?
W4 O78 W2 91.8(4) . . ?
W1 O78 W2 89.8(4) . . ?
W9 O79 W12 126.1(7) . . ?
W9 O79 K1 105.1(5) . 5_566 ?
W12 O79 K1 103.1(5) . 5_566 ?
W18 O80 K1 132.2(8) . . ?
W14 O82 W18 146.5(7) . . ?
O80 K1 OW2 137.0(5) . . ?
O80 K1 OW3 80.9(6) . 5_566 ?
OW2 K1 OW3 74.7(6) . 5_566 ?
O80 K1 O54 138.7(5) . 5_566 ?
OW2 K1 O54 77.6(5) . 5_566 ?
OW3 K1 O54 91.7(5) 5_566 5_566 ?
O80 K1 O70 123.9(5) . 5_566 ?
OW2 K1 O70 94.8(5) . 5_566 ?
OW3 K1 O70 145.7(6) 5_566 5_566 ?
O54 K1 O70 54.0(4) 5_566 5_566 ?
O80 K1 O56 87.9(4) . 5_566 ?
OW2 K1 O56 129.4(5) . 5_566 ?
OW3 K1 O56 97.0(5) 5_566 5_566 ?
O54 K1 O56 52.5(4) 5_566 5_566 ?
O70 K1 O56 64.3(4) 5_566 5_566 ?
O80 K1 O79 73.3(4) . 5_566 ?
OW2 K1 O79 143.9(5) . 5_566 ?
OW3 K1 O79 139.3(5) 5_566 5_566 ?
O54 K1 O79 87.5(4) 5_566 5_566 ?
O70 K1 O79 50.9(4) 5_566 5_566 ?
O56 K1 O79 51.9(4) 5_566 5_566 ?
O80 K1 W2 110.5(4) . 5_566 ?
OW2 K1 W2 101.5(4) . 5_566 ?
OW3 K1 W2 83.7(4) 5_566 5_566 ?
O54 K1 W2 28.2(3) 5_566 5_566 ?
O70 K1 W2 66.2(3) 5_566 5_566 ?
O56 K1 W2 28.5(3) 5_566 5_566 ?
O79 K1 W2 76.7(3) 5_566 5_566 ?
O80 K1 W1 148.8(3) . 5_566 ?
OW2 K1 W1 74.0(4) . 5_566 ?
OW3 K1 W1 118.5(5) 5_566 5_566 ?
O54 K1 W1 30.4(2) 5_566 5_566 ?
O70 K1 W1 29.0(3) 5_566 5_566 ?
O56 K1 W1 66.8(3) 5_566 5_566 ?
O79 K1 W1 76.6(3) 5_566 5_566 ?
W2 K1 W1 53.43(8) 5_566 5_566 ?
O80 K1 W9 69.2(3) . 5_566 ?
OW2 K1 W9 153.6(4) . 5_566 ?
OW3 K1 W9 113.5(4) 5_566 5_566 ?
O54 K1 W9 77.1(3) 5_566 5_566 ?
O70 K1 W9 63.9(3) 5_566 5_566 ?
O56 K1 W9 28.6(3) 5_566 5_566 ?
O79 K1 W9 27.3(3) 5_566 5_566 ?
W2 K1 W9 56.82(8) 5_566 5_566 ?
W1 K1 W9 80.33(9) 5_566 5_566 ?
O80 K1 W12 98.7(3) . 5_566 ?
OW2 K1 W12 114.8(4) . 5_566 ?
OW3 K1 W12 162.7(4) 5_566 5_566 ?
O54 K1 W12 77.1(2) 5_566 5_566 ?
O70 K1 W12 26.3(3) 5_566 5_566 ?
O56 K1 W12 65.8(2) 5_566 5_566 ?
O79 K1 W12 29.1(3) 5_566 5_566 ?
W2 K1 W12 80.22(9) 5_566 5_566 ?
W1 K1 W12 55.16(7) 5_566 5_566 ?
W9 K1 W12 51.49(7) 5_566 5_566 ?
O80 K1 W18 17.9(3) . . ?
OW2 K1 W18 119.1(4) . . ?
OW3 K1 W18 72.1(5) 5_566 . ?
O54 K1 W18 150.8(3) 5_566 . ?
O70 K1 W18 138.1(4) 5_566 . ?
O56 K1 W18 104.3(3) 5_566 . ?
O79 K1 W18 89.4(3) 5_566 . ?
W2 K1 W18 123.35(16) 5_566 . ?
W1 K1 W18 166.05(16) 5_566 . ?
W9 K1 W18 87.09(13) 5_566 . ?
W12 K1 W18 111.90(15) 5_566 . ?
O17 K2 OW4 145.6(6) . . ?
O17 K2 OW6 80.4(7) . . ?
OW4 K2 OW6 133.9(8) . . ?
O17 K2 O68 114.1(5) . 8_465 ?
OW4 K2 O68 77.5(6) . 8_465 ?
OW6 K2 O68 84.4(7) . 8_465 ?
O17 K2 O37 65.7(5) . 5_576 ?
OW4 K2 O37 82.1(6) . 5_576 ?
OW6 K2 O37 138.3(7) . 5_576 ?
O68 K2 O37 130.7(4) 8_465 5_576 ?
O17 K2 OW1 76.7(5) . . ?
OW4 K2 OW1 109.1(6) . . ?
OW6 K2 OW1 71.1(7) . . ?
O68 K2 OW1 151.5(5) 8_465 . ?
O37 K2 OW1 77.7(5) 5_576 . ?
O17 K2 OW12 140.9(7) . 2_566 ?
OW4 K2 OW12 70.9(7) . 2_566 ?
OW6 K2 OW12 64.4(8) . 2_566 ?
O68 K2 OW12 80.3(7) 8_465 2_566 ?
O37 K2 OW12 133.2(7) 5_576 2_566 ?
OW1 K2 OW12 76.3(7) . 2_566 ?
O17 K2 O9 72.8(4) . 5_576 ?
OW4 K2 O9 79.4(5) . 5_576 ?
OW6 K2 O9 136.5(6) . 5_576 ?
O68 K2 O9 76.5(4) 8_465 5_576 ?
O37 K2 O9 55.8(4) 5_576 5_576 ?
OW1 K2 O9 131.6(5) . 5_576 ?
OW12 K2 O9 145.5(6) 2_566 5_576 ?
O17 K2 W2 72.0(4) . 5_576 ?
OW4 K2 W2 73.7(5) . 5_576 ?
OW6 K2 W2 152.4(6) . 5_576 ?
O68 K2 W2 104.7(3) 8_465 5_576 ?
O37 K2 W2 26.1(2) 5_576 5_576 ?
OW1 K2 W2 103.8(4) . 5_576 ?
OW12 K2 W2 142.2(7) 2_566 5_576 ?
O9 K2 W2 30.9(3) 5_576 5_576 ?
O17 K2 Na3 136.1(3) . 8_465 ?
OW4 K2 Na3 40.6(5) . 8_465 ?
OW6 K2 Na3 115.9(7) . 8_465 ?
O68 K2 Na3 37.7(4) 8_465 8_465 ?
O37 K2 Na3 105.5(3) 5_576 8_465 ?
OW1 K2 Na3 146.1(4) . 8_465 ?
OW12 K2 Na3 77.8(6) 2_566 8_465 ?
O9 K2 Na3 68.1(3) 5_576 8_465 ?
W2 K2 Na3 83.96(17) 5_576 8_465 ?
O17 K2 K4 71.5(4) . 5_576 ?
OW4 K2 K4 92.3(5) . 5_576 ?
OW6 K2 K4 107.0(6) . 5_576 ?
O68 K2 K4 168.3(4) 8_465 5_576 ?
O37 K2 K4 40.7(3) 5_576 5_576 ?
OW1 K2 K4 37.7(4) . 5_576 ?
OW12 K2 K4 101.9(6) 2_566 5_576 ?
O9 K2 K4 96.3(3) 5_576 5_576 ?
W2 K2 K4 66.56(14) 5_576 5_576 ?
Na3 K2 K4 131.1(3) 8_465 5_576 ?
O17 K2 Na1 36.0(3) . . ?
OW4 K2 Na1 121.2(4) . . ?
OW6 K2 Na1 98.6(6) . . ?
O68 K2 Na1 85.4(4) 8_465 . ?
O37 K2 Na1 68.0(3) 5_576 . ?
OW1 K2 Na1 111.9(4) . . ?
OW12 K2 Na1 158.7(7) 2_566 . ?
O9 K2 Na1 41.9(3) 5_576 . ?
W2 K2 Na1 57.11(17) 5_576 . ?
Na3 K2 Na1 100.2(2) 8_465 . ?
K4 K2 Na1 95.4(2) 5_576 . ?
OW10 K3 O30 88.3(8) . . ?
OW10 K3 OW5 113.2(8) . . ?
O30 K3 OW5 148.6(7) . . ?
OW10 K3 O33 129.4(9) . . ?
O30 K3 O33 60.0(4) . . ?
OW5 K3 O33 88.6(6) . . ?
OW10 K3 O23 115.0(7) . . ?
O30 K3 O23 73.9(4) . . ?
OW5 K3 O23 113.2(6) . . ?
O33 K3 O23 94.1(4) . . ?
OW10 K3 O53 80.4(8) . . ?
O30 K3 O53 120.9(4) . . ?
OW5 K3 O53 86.4(6) . . ?
O33 K3 O53 148.8(5) . . ?
O23 K3 O53 60.1(4) . . ?
OW10 K3 O36 59.2(6) . . ?
O30 K3 O36 70.5(4) . . ?
OW5 K3 O36 139.8(6) . . ?
O33 K3 O36 128.1(4) . . ?
O23 K3 O36 55.9(4) . . ?
O53 K3 O36 53.9(4) . . ?
OW10 K3 O21 65.4(8) . . ?
O30 K3 O21 57.2(4) . . ?
OW5 K3 O21 109.8(6) . . ?
O33 K3 O21 64.3(4) . . ?
O23 K3 O21 131.0(5) . . ?
O53 K3 O21 145.6(5) . . ?
O36 K3 O21 102.0(4) . . ?
OW10 K3 Mn6 85.3(6) . . ?
O30 K3 Mn6 88.3(3) . . ?
OW5 K3 Mn6 115.0(6) . . ?
O33 K3 Mn6 127.4(3) . . ?
O23 K3 Mn6 34.0(3) . . ?
O53 K3 Mn6 33.4(2) . . ?
O36 K3 Mn6 32.3(3) . . ?
O21 K3 Mn6 133.4(3) . . ?
OW10 K3 Mn8 118.3(8) . . ?
O30 K3 Mn8 31.8(3) . . ?
OW5 K3 Mn8 118.7(5) . . ?
O33 K3 Mn8 32.4(3) . . ?
O23 K3 Mn8 72.0(3) . . ?
O53 K3 Mn8 131.8(3) . . ?
O36 K3 Mn8 95.7(3) . . ?
O21 K3 Mn8 67.4(3) . . ?
Mn6 K3 Mn8 100.32(16) . . ?
OW10 K3 Mn7 68.4(8) . . ?
O30 K3 Mn7 28.9(3) . . ?
OW5 K3 Mn7 138.5(5) . . ?
O33 K3 Mn7 65.8(3) . . ?
O23 K3 Mn7 101.4(4) . . ?
O53 K3 Mn7 132.3(4) . . ?
O36 K3 Mn7 78.9(3) . . ?
O21 K3 Mn7 30.3(2) . . ?
Mn6 K3 Mn7 106.6(2) . . ?
Mn8 K3 Mn7 51.00(13) . . ?
OW10 K3 W4 123.3(7) . . ?
O30 K3 W4 80.4(3) . . ?
OW5 K3 W4 68.8(5) . . ?
O33 K3 W4 24.4(2) . . ?
O23 K3 W4 114.5(3) . . ?
O53 K3 W4 150.5(4) . . ?
O36 K3 W4 150.8(3) . . ?
O21 K3 W4 61.9(3) . . ?
Mn6 K3 W4 148.4(2) . . ?
Mn8 K3 W4 56.34(12) . . ?
Mn7 K3 W4 76.49(15) . . ?
OW3 K4 OW7 88.5(7) . . ?
OW3 K4 OW1 99.6(7) . 5_576 ?
OW7 K4 OW1 149.6(6) . 5_576 ?
OW3 K4 O14 93.7(6) . 5_566 ?
OW7 K4 O14 74.8(6) . 5_566 ?
OW1 K4 O14 133.1(5) 5_576 5_566 ?
OW3 K4 O45 153.4(6) . 5_576 ?
OW7 K4 O45 82.7(6) . 5_576 ?
OW1 K4 O45 100.6(5) 5_576 5_576 ?
O14 K4 O45 59.8(4) 5_566 5_576 ?
OW3 K4 O37 74.3(5) . . ?
OW7 K4 O37 77.0(6) . . ?
OW1 K4 O37 77.1(5) 5_576 . ?
O14 K4 O37 149.6(5) 5_566 . ?
O45 K4 O37 127.1(5) 5_576 . ?
OW3 K4 O28 150.0(6) . 5_576 ?
OW7 K4 O28 91.2(6) . 5_576 ?
OW1 K4 O28 67.3(5) 5_576 5_576 ?
O14 K4 O28 115.1(5) 5_566 5_576 ?
O45 K4 O28 55.7(4) 5_576 5_576 ?
O37 K4 O28 76.3(4) . 5_576 ?
OW3 K4 W11 178.0(4) . 5_576 ?
OW7 K4 W11 92.0(5) . 5_576 ?
OW1 K4 W11 80.9(4) 5_576 5_576 ?
O14 K4 W11 84.5(3) 5_566 5_576 ?
O45 K4 W11 24.9(3) 5_576 5_576 ?
O37 K4 W11 107.6(3) . 5_576 ?
O28 K4 W11 32.0(3) 5_576 5_576 ?
OW3 K4 Na1 123.1(4) . . ?
OW7 K4 Na1 46.7(5) . . ?
OW1 K4 Na1 106.7(4) 5_576 . ?
O14 K4 Na1 102.8(4) 5_566 . ?
O45 K4 Na1 66.4(3) 5_576 . ?
O37 K4 Na1 64.1(4) . . ?
O28 K4 Na1 45.2(3) 5_576 . ?
W11 K4 Na1 58.34(17) 5_576 . ?
OW3 K4 K2 80.9(5) . 5_576 ?
OW7 K4 K2 115.5(5) . 5_576 ?
OW1 K4 K2 39.1(3) 5_576 5_576 ?
O14 K4 K2 168.1(4) 5_566 5_576 ?
O45 K4 K2 125.5(4) 5_576 5_576 ?
O37 K4 K2 38.8(3) . 5_576 ?
O28 K4 K2 72.2(4) 5_576 5_576 ?
W11 K4 K2 100.64(19) 5_576 5_576 ?
Na1 K4 K2 89.0(2) . 5_576 ?
OW3 K4 K7 65.4(4) . 6_565 ?
OW7 K4 K7 126.6(6) . 6_565 ?
OW1 K4 K7 82.9(4) 5_576 6_565 ?
O14 K4 K7 62.4(4) 5_566 6_565 ?
O45 K4 K7 100.3(4) 5_576 6_565 ?
O37 K4 K7 130.9(4) . 6_565 ?
O28 K4 K7 134.5(4) 5_576 6_565 ?
W11 K4 K7 112.9(2) 5_576 6_565 ?
Na1 K4 K7 164.5(3) . 6_565 ?
K2 K4 K7 105.6(3) 5_576 6_565 ?
OW3 K4 K1 29.1(4) . 5_566 ?
OW7 K4 K1 65.0(5) . 5_566 ?
OW1 K4 K1 110.7(4) 5_576 5_566 ?
O14 K4 K1 102.6(4) 5_566 5_566 ?
O45 K4 K1 147.0(5) 5_576 5_566 ?
O37 K4 K1 54.3(3) . 5_566 ?
O28 K4 K1 128.0(3) 5_576 5_566 ?
W11 K4 K1 152.3(2) 5_576 5_566 ?
Na1 K4 K1 93.99(19) . 5_566 ?
K2 K4 K1 77.81(15) 5_576 5_566 ?
K7 K4 K1 93.8(2) 6_565 5_566 ?
OW9 K5 O35 151.5(5) . . ?
OW9 K5 OW14 117.9(8) . . ?
O35 K5 OW14 85.1(7) . . ?
OW9 K5 O64 79.8(6) . 8_465 ?
O35 K5 O64 81.6(6) . 8_465 ?
OW14 K5 O64 95.5(7) . 8_465 ?
OW9 K5 O41 103.7(6) . 5_566 ?
O35 K5 O41 99.4(5) . 5_566 ?
OW14 K5 O41 71.1(6) . 5_566 ?
O64 K5 O41 166.3(6) 8_465 5_566 ?
OW9 K5 W5 80.1(4) . 5_566 ?
O35 K5 W5 124.6(3) . 5_566 ?
OW14 K5 W5 74.9(6) . 5_566 ?
O64 K5 W5 150.0(5) 8_465 5_566 ?
O41 K5 W5 25.2(3) 5_566 5_566 ?
OW9 K5 W8 72.0(5) . 8_465 ?
O35 K5 W8 95.5(3) . 8_465 ?
OW14 K5 W8 84.7(6) . 8_465 ?
O64 K5 W8 18.4(4) 8_465 8_465 ?
O41 K5 W8 150.1(4) 5_566 8_465 ?
W5 K5 W8 132.0(2) 5_566 8_465 ?
OW18 K6A O2 145.4(9) . . ?
OW18 K6A OW16 63.4(11) . . ?
O2 K6A OW16 118.9(9) . . ?
OW18 K6A O31 91.7(9) . 2_556 ?
O2 K6A O31 122.8(6) . 2_556 ?
OW16 K6A O31 76.6(7) . 2_556 ?
OW18 K6A O12 92.1(8) . . ?
O2 K6A O12 61.5(4) . . ?
OW16 K6A O12 68.9(7) . . ?
O31 K6A O12 139.0(6) 2_556 . ?
OW18 K6A O49 90.6(9) . . ?
O2 K6A O49 59.5(5) . . ?
OW16 K6A O49 126.8(7) . . ?
O31 K6A O49 154.2(5) 2_556 . ?
O12 K6A O49 66.5(4) . . ?
OW18 K6A O25 142.3(9) . 2_556 ?
O2 K6A O25 70.0(5) . 2_556 ?
OW16 K6A O25 119.0(8) . 2_556 ?
O31 K6A O25 56.4(4) 2_556 2_556 ?
O12 K6A O25 124.8(6) . 2_556 ?
O49 K6A O25 109.8(5) . 2_556 ?
OW18 K6A O22 128.1(9) . . ?
O2 K6A O22 75.5(5) . . ?
OW16 K6A O22 68.0(8) . . ?
O31 K6A O22 59.7(4) 2_556 . ?
O12 K6A O22 86.6(5) . . ?
O49 K6A O22 134.4(7) . . ?
O25 K6A O22 56.0(4) 2_556 . ?
OW18 K6A Mn3 124.1(9) . 2_556 ?
O2 K6A Mn3 89.9(5) . 2_556 ?
OW16 K6A Mn3 87.0(7) . 2_556 ?
O31 K6A Mn3 33.3(3) 2_556 2_556 ?
O12 K6A Mn3 121.4(5) . 2_556 ?
O49 K6A Mn3 141.6(5) . 2_556 ?
O25 K6A Mn3 32.6(3) 2_556 2_556 ?
O22 K6A Mn3 35.1(3) . 2_556 ?
OW18 K6A Mn7 125.0(8) . . ?
O2 K6A Mn7 31.0(3) . . ?
OW16 K6A Mn7 89.7(8) . . ?
O31 K6A Mn7 129.6(5) 2_556 . ?
O12 K6A Mn7 33.1(3) . . ?
O49 K6A Mn7 67.5(4) . . ?
O25 K6A Mn7 92.4(5) 2_556 . ?
O22 K6A Mn7 70.1(4) . . ?
Mn3 K6A Mn7 99.0(4) 2_556 . ?
OW18 K6A Mn4 122.4(9) . . ?
O2 K6A Mn4 30.6(3) . . ?
OW16 K6A Mn4 138.2(8) . . ?
O31 K6A Mn4 137.9(4) 2_556 . ?
O12 K6A Mn4 69.5(4) . . ?
O49 K6A Mn4 31.8(3) . . ?
O25 K6A Mn4 82.3(4) 2_556 . ?
O22 K6A Mn4 105.5(5) . . ?
Mn3 K6A Mn4 111.4(3) 2_556 . ?
Mn7 K6A Mn4 51.6(2) . . ?
OW18 K6A W3 70.8(8) . 2_556 ?
O2 K6A W3 143.6(5) . 2_556 ?
OW16 K6A W3 72.8(7) . 2_556 ?
O31 K6A W3 21.6(3) 2_556 2_556 ?
O12 K6A W3 141.7(4) . 2_556 ?
O49 K6A W3 144.0(5) . 2_556 ?
O25 K6A W3 74.5(4) 2_556 2_556 ?
O22 K6A W3 78.7(4) . 2_556 ?
Mn3 K6A W3 54.94(18) 2_556 2_556 ?
Mn7 K6A W3 148.3(4) . 2_556 ?
Mn4 K6A W3 148.6(3) . 2_556 ?
O25 K6B O49 123.2(7) 2_556 . ?
O25 K6B OW18 135.1(9) 2_556 . ?
O49 K6B OW18 83.0(8) . . ?
O25 K6B O16 59.6(5) 2_556 2_556 ?
O49 K6B O16 141.5(6) . 2_556 ?
OW18 K6B O16 123.7(9) . 2_556 ?
O25 K6B O31 58.9(5) 2_556 2_556 ?
O49 K6B O31 151.4(6) . 2_556 ?
OW18 K6B O31 80.7(8) . 2_556 ?
O16 K6B O31 66.6(4) 2_556 2_556 ?
O25 K6B O2 69.9(5) 2_556 . ?
O49 K6B O2 56.5(5) . . ?
OW18 K6B O2 109.1(8) . . ?
O16 K6B O2 123.6(6) 2_556 . ?
O31 K6B O2 107.6(6) 2_556 . ?
O25 K6B O4 74.7(5) 2_556 2_556 ?
O49 K6B O4 61.5(4) . 2_556 ?
OW18 K6B O4 144.2(8) . 2_556 ?
O16 K6B O4 86.3(4) 2_556 2_556 ?
O31 K6B O4 133.3(6) 2_556 2_556 ?
O2 K6B O4 56.2(4) . 2_556 ?
O25 K6B OW13 143.0(8) 2_556 2_556 ?
O49 K6B OW13 80.3(8) . 2_556 ?
OW18 K6B OW13 69.7(10) . 2_556 ?
O16 K6B OW13 84.0(8) 2_556 2_556 ?
O31 K6B OW13 115.2(9) 2_556 2_556 ?
O2 K6B OW13 136.0(9) . 2_556 ?
O4 K6B OW13 97.9(8) 2_556 2_556 ?
O25 K6B O77 91.6(5) 2_556 2_556 ?
O49 K6B O77 145.0(7) . 2_556 ?
OW18 K6B O77 73.1(8) . 2_556 ?
O16 K6B O77 50.8(4) 2_556 2_556 ?
O31 K6B O77 48.6(4) 2_556 2_556 ?
O2 K6B O77 156.1(6) . 2_556 ?
O4 K6B O77 134.8(5) 2_556 2_556 ?
OW13 K6B O77 67.8(8) 2_556 2_556 ?
O25 K6B Mn4 90.5(5) 2_556 . ?
O49 K6B Mn4 33.5(3) . . ?
OW18 K6B Mn4 113.3(7) . . ?
O16 K6B Mn4 121.2(5) 2_556 . ?
O31 K6B Mn4 140.8(6) 2_556 . ?
O2 K6B Mn4 33.9(3) . . ?
O4 K6B Mn4 35.1(3) 2_556 . ?
OW13 K6B Mn4 103.9(8) 2_556 . ?
O77 K6B Mn4 167.8(5) 2_556 . ?
O25 K6B Mn6 30.9(3) 2_556 2_556 ?
O49 K6B Mn6 130.3(5) . 2_556 ?
OW18 K6B Mn6 146.7(8) . 2_556 ?
O16 K6B Mn6 31.9(3) 2_556 2_556 ?
O31 K6B Mn6 68.3(3) 2_556 2_556 ?
O2 K6B Mn6 92.1(4) . 2_556 ?
O4 K6B Mn6 69.0(3) 2_556 2_556 ?
OW13 K6B Mn6 112.3(7) 2_556 2_556 ?
O77 K6B Mn6 77.3(3) 2_556 2_556 ?
Mn4 K6B Mn6 98.7(3) . 2_556 ?
O25 K6B Mn3 29.6(3) 2_556 2_556 ?
O49 K6B Mn3 137.1(6) . 2_556 ?
OW18 K6B Mn3 105.9(8) . 2_556 ?
O16 K6B Mn3 67.3(4) 2_556 2_556 ?
O31 K6B Mn3 31.6(3) 2_556 2_556 ?
O2 K6B Mn3 81.4(4) . 2_556 ?
O4 K6B Mn3 103.7(5) 2_556 2_556 ?
OW13 K6B Mn3 142.4(8) 2_556 2_556 ?
O77 K6B Mn3 75.2(4) 2_556 2_556 ?
Mn4 K6B Mn3 111.4(4) . 2_556 ?
Mn6 K6B Mn3 50.96(18) 2_556 2_556 ?
K7 K7 O24 80.6(5) 2_556 . ?
K7 K7 O10 114.6(7) 2_556 2_556 ?
O24 K7 O10 76.4(5) . 2_556 ?
K7 K7 O38 123.4(10) 2_556 . ?
O24 K7 O38 58.1(5) . . ?
O10 K7 O38 92.9(6) 2_556 . ?
K7 K7 O44 80.3(10) 2_556 2_556 ?
O24 K7 O44 119.2(6) . 2_556 ?
O10 K7 O44 60.9(5) 2_556 2_556 ?
O38 K7 O44 151.7(6) . 2_556 ?
K7 K7 O24 58.7(6) 2_556 2_556 ?
O24 K7 O24 69.1(6) . 2_556 ?
O10 K7 O24 55.9(4) 2_556 2_556 ?
O38 K7 O24 124.0(6) . 2_556 ?
O44 K7 O24 51.7(4) 2_556 2_556 ?
K7 K7 Mn5 85.4(8) 2_556 2_556 ?
O24 K7 Mn5 89.2(5) . 2_556 ?
O10 K7 Mn5 35.0(3) 2_556 2_556 ?
O38 K7 Mn5 126.5(5) . 2_556 ?
O44 K7 Mn5 32.1(3) 2_556 2_556 ?
O24 K7 Mn5 32.0(2) 2_556 2_556 ?
K7 K7 Mn3 110.8(6) 2_556 . ?
O24 K7 Mn3 31.2(3) . . ?
O10 K7 Mn3 71.4(4) 2_556 . ?
O38 K7 Mn3 32.1(3) . . ?
O44 K7 Mn3 130.7(5) 2_556 . ?
O24 K7 Mn3 92.0(4) 2_556 . ?
Mn5 K7 Mn3 99.1(4) 2_556 . ?
K7 K7 P3 115.6(3) 2_556 2_556 ?
O24 K7 P3 57.7(3) . 2_556 ?
O10 K7 P3 20.9(3) 2_556 2_556 ?
O38 K7 P3 75.2(4) . 2_556 ?
O44 K7 P3 80.7(4) 2_556 2_556 ?
O24 K7 P3 61.2(3) 2_556 2_556 ?
Mn5 K7 P3 51.3(2) 2_556 2_556 ?
Mn3 K7 P3 50.7(2) . 2_556 ?
K7 K7 Mn5 62.9(6) 2_556 . ?
O24 K7 Mn5 25.1(3) . . ?
O10 K7 Mn5 100.2(5) 2_556 . ?
O38 K7 Mn5 64.2(3) . . ?
O44 K7 Mn5 127.2(5) 2_556 . ?
O24 K7 Mn5 76.3(3) 2_556 . ?
Mn5 K7 Mn5 104.4(4) 2_556 . ?
Mn3 K7 Mn5 48.96(19) . . ?
P3 K7 Mn5 82.5(3) 2_556 . ?
K7 K7 K4 132.1(8) 2_556 6_566 ?
O24 K7 K4 146.1(5) . 6_566 ?
O10 K7 K4 80.2(4) 2_556 6_566 ?
O38 K7 K4 99.3(4) . 6_566 ?
O44 K7 K4 67.6(4) 2_556 6_566 ?
O24 K7 K4 116.2(4) 2_556 6_566 ?
Mn5 K7 K4 85.5(3) 2_556 6_566 ?
Mn3 K7 K4 117.1(4) . 6_566 ?
P3 K7 K4 94.0(3) 2_556 6_566 ?
Mn5 K7 K4 163.5(5) . 6_566 ?
K8 K8 O5 89.4(8) 2_556 . ?
K8 K8 O26 117.3(8) 2_556 2_556 ?
O5 K8 O26 77.1(5) . 2_556 ?
K8 K8 O5 61.9(7) 2_556 2_556 ?
O5 K8 O5 76.9(6) . 2_556 ?
O26 K8 O5 55.4(5) 2_556 2_556 ?
K8 K8 O3 82.7(11) 2_556 2_556 ?
O5 K8 O3 125.2(6) . 2_556 ?
O26 K8 O3 59.9(4) 2_556 2_556 ?
O5 K8 O3 51.7(4) 2_556 2_556 ?
K8 K8 O3 71.3(10) 2_556 . ?
O5 K8 O3 52.4(4) . . ?
O26 K8 O3 129.3(6) 2_556 . ?
O5 K8 O3 109.7(6) 2_556 . ?
O3 K8 O3 153.7(6) 2_556 . ?
K8 K8 O39 129.6(12) 2_556 . ?
O5 K8 O39 54.8(5) . . ?
O26 K8 O39 90.3(5) 2_556 . ?
O5 K8 O39 126.9(6) 2_556 . ?
O3 K8 O39 145.5(6) 2_556 . ?
O3 K8 O39 59.0(4) . . ?
K8 K8 Mn8 87.2(9) 2_556 2_556 ?
O5 K8 Mn8 93.6(5) . 2_556 ?
O26 K8 Mn8 34.9(3) 2_556 2_556 ?
O5 K8 Mn8 30.7(3) 2_556 2_556 ?
O3 K8 Mn8 32.3(3) 2_556 2_556 ?
O3 K8 Mn8 138.4(5) . 2_556 ?
O39 K8 Mn8 124.6(5) . 2_556 ?
K8 K8 Mn4 117.4(8) 2_556 . ?
O5 K8 Mn4 28.7(4) . . ?
O26 K8 Mn4 71.0(4) 2_556 . ?
O5 K8 Mn4 96.2(4) 2_556 . ?
O3 K8 Mn4 130.6(5) 2_556 . ?
O3 K8 Mn4 62.5(4) . . ?
O39 K8 Mn4 30.8(3) . . ?
Mn8 K8 Mn4 100.3(3) 2_556 . ?
K8 K8 Mn8 70.7(8) 2_556 . ?
O5 K8 Mn8 25.8(3) . . ?
O26 K8 Mn8 101.5(4) 2_556 . ?
O5 K8 Mn8 84.1(4) 2_556 . ?
O3 K8 Mn8 135.5(5) 2_556 . ?
O3 K8 Mn8 30.3(3) . . ?
O39 K8 Mn8 62.6(4) . . ?
Mn8 K8 Mn8 109.5(4) 2_556 . ?
Mn4 K8 Mn8 48.00(18) . . ?
K8 K8 Na8 171.3(5) 2_556 2_556 ?
O5 K8 Na8 83.5(6) . 2_556 ?
O26 K8 Na8 56.3(5) 2_556 2_556 ?
O5 K8 Na8 111.4(6) 2_556 2_556 ?
O3 K8 Na8 97.4(6) 2_556 2_556 ?
O3 K8 Na8 107.7(6) . 2_556 ?
O39 K8 Na8 48.7(5) . 2_556 ?
Mn8 K8 Na8 88.3(5) 2_556 2_556 ?
Mn4 K8 Na8 56.2(4) . 2_556 ?
Mn8 K8 Na8 103.9(5) . 2_556 ?
O17 Na1 O58 128.0(5) . 5_576 ?
O17 Na1 O28 131.9(7) . 5_576 ?
O58 Na1 O28 55.4(5) 5_576 5_576 ?
O17 Na1 OW7 120.6(6) . . ?
O58 Na1 OW7 108.7(6) 5_576 . ?
O28 Na1 OW7 92.2(6) 5_576 . ?
O17 Na1 Na5 106.1(5) . 8_465 ?
O58 Na1 Na5 73.1(5) 5_576 8_465 ?
O28 Na1 Na5 117.7(4) 5_576 8_465 ?
OW7 Na1 Na5 72.0(6) . 8_465 ?
O17 Na1 K4 140.9(5) . . ?
O58 Na1 K4 86.9(3) 5_576 . ?
O28 Na1 K4 49.4(3) 5_576 . ?
OW7 Na1 K4 43.6(5) . . ?
Na5 Na1 K4 100.4(3) 8_465 . ?
O17 Na1 K2 35.4(3) . . ?
O58 Na1 K2 95.6(4) 5_576 . ?
O28 Na1 K2 129.4(4) 5_576 . ?
OW7 Na1 K2 138.2(6) . . ?
Na5 Na1 K2 83.9(3) 8_465 . ?
K4 Na1 K2 175.5(4) . . ?
OW15 Na2 O75 141.6(9) . 7_557 ?
OW15 Na2 O43 84.8(9) . . ?
O75 Na2 O43 133.0(5) 7_557 . ?
OW15 Na2 O29 111.0(9) . 7_557 ?
O75 Na2 O29 52.3(4) 7_557 7_557 ?
O43 Na2 O29 132.0(6) . 7_557 ?
OW5 Na3 OW15 131.4(12) 4_546 7_557 ?
OW5 Na3 O68 98.0(7) 4_546 . ?
OW15 Na3 O68 96.6(9) 7_557 . ?
OW5 Na3 OW4 155.1(8) 4_546 8_566 ?
OW15 Na3 OW4 73.5(10) 7_557 8_566 ?
O68 Na3 OW4 77.4(6) . 8_566 ?
OW5 Na3 O11 77.8(7) 4_546 4_546 ?
OW15 Na3 O11 147.6(11) 7_557 4_546 ?
O68 Na3 O11 91.7(5) . 4_546 ?
OW4 Na3 O11 77.9(6) 8_566 4_546 ?
OW5 Na3 OW11 75.3(7) 4_546 . ?
OW15 Na3 OW11 86.3(10) 7_557 . ?
O68 Na3 OW11 172.9(8) . . ?
OW4 Na3 OW11 109.6(8) 8_566 . ?
O11 Na3 OW11 89.1(7) 4_546 . ?
OW5 Na3 K2 128.5(6) 4_546 8_566 ?
OW15 Na3 K2 89.7(9) 7_557 8_566 ?
O68 Na3 K2 39.3(4) . 8_566 ?
OW4 Na3 K2 39.0(4) 8_566 8_566 ?
O11 Na3 K2 77.2(4) 4_546 8_566 ?
OW11 Na3 K2 147.4(7) . 8_566 ?
OW5 Na3 K3 36.4(6) 4_546 4_546 ?
OW15 Na3 K3 144.1(9) 7_557 4_546 ?
O68 Na3 K3 116.8(4) . 4_546 ?
OW4 Na3 K3 124.2(5) 8_566 4_546 ?
O11 Na3 K3 49.8(3) 4_546 4_546 ?
OW11 Na3 K3 59.0(5) . 4_546 ?
K2 Na3 K3 124.2(3) 8_566 4_546 ?
OW13 Na4 OW6 136.0(11) . 8_566 ?
OW13 Na4 O55 76.6(10) . 8_566 ?
OW6 Na4 O55 147.2(9) 8_566 8_566 ?
OW13 Na4 O64 66.2(9) . . ?
OW6 Na4 O64 105.4(7) 8_566 . ?
O55 Na4 O64 90.8(5) 8_566 . ?
OW13 Na4 O61 98.5(9) . 8_566 ?
OW6 Na4 O61 106.5(8) 8_566 8_566 ?
O55 Na4 O61 55.0(4) 8_566 8_566 ?
O64 Na4 O61 145.5(6) . 8_566 ?
O73 Na5 O50 67.4(5) 4_546 . ?
O73 Na5 O48 102.9(6) 4_546 . ?
O50 Na5 O48 55.6(5) . . ?
O73 Na5 Na7 93.0(6) 4_546 4_546 ?
O50 Na5 Na7 129.7(7) . 4_546 ?
O48 Na5 Na7 87.8(6) . 4_546 ?
O73 Na5 Na1 71.6(5) 4_546 8_566 ?
O50 Na5 Na1 122.4(5) . 8_566 ?
O48 Na5 Na1 174.1(6) . 8_566 ?
Na7 Na5 Na1 90.2(6) 4_546 8_566 ?
O20 Na6 O18 118.6(8) . 4_546 ?
O20 Na6 W13 92.6(6) . 4_546 ?
O18 Na6 W13 31.5(3) 4_546 4_546 ?
O45 Na7 OW8 92.6(11) . . ?
O45 Na7 Na5 86.1(8) . 4_556 ?
OW8 Na7 Na5 67.8(7) . 4_556 ?
O4 Na8 OW17 119.7(12) . 2_556 ?
O4 Na8 K8 58.6(8) . 2_556 ?
OW17 Na8 K8 129.8(12) 2_556 2_556 ?
K4 OW1 K2 103.2(5) 5_576 . ?
K4 OW3 K1 122.7(7) . 5_566 ?
K2 OW4 Na3 100.4(7) . 8_465 ?
Na3 OW5 K3 111.1(10) 4_556 . ?
K2 OW6 Na4 131.2(10) . 8_465 ?
K4 OW7 Na1 89.7(8) . . ?
Na4 OW13 K6B 117.6(13) . 2_556 ?
Na2 OW15 Na3 112.4(14) . 7_557 ?
K6A OW18 K6B 27.8(5) . . ?

loop_
_geom_bond_atom_site_label_1
_geom_bond_atom_site_label_2
_geom_bond_distance
_geom_bond_site_symmetry_2
_geom_bond_publ_flag
W1 O66 1.699(14) . ?
W1 O21 1.846(11) . ?
W1 O11 1.949(16) . ?
W1 O70 1.954(16) . ?
W1 O54 2.042(12) . ?
W1 O78 2.440(13) . ?
W1 K1 3.910(6) 5_566 ?
W2 O37 1.713(11) . ?
W2 O56 1.870(15) . ?
W2 O54 1.885(13) . ?
W2 O9 1.925(15) . ?
W2 O46 1.926(14) . ?
W2 O78 2.495(11) . ?
W2 K2 3.747(7) 5_576 ?
W2 K1 3.836(6) 5_566 ?
W3 O43 1.758(13) . ?
W3 O31 1.785(15) . ?
W3 O77 1.893(14) . ?
W3 O75 1.944(14) . ?
W3 O29 1.991(15) . ?
W3 O52 2.504(12) . ?
W3 K6B 4.083(13) 2_556 ?
W3 K6A 4.138(13) 2_556 ?
W4 O73 1.734(17) . ?
W4 O33 1.834(12) . ?
W4 O11 1.903(13) . ?
W4 O58 1.908(15) . ?
W4 O9 2.067(13) . ?
W4 O78 2.435(15) . ?
W4 K3 4.051(8) . ?
W5 O71 1.704(14) . ?
W5 O48 1.908(15) . ?
W5 O41 1.914(16) . ?
W5 O74 1.971(15) . ?
W5 O50 2.002(15) . ?
W5 O47 2.423(13) . ?
W5 K5 4.047(6) 5_566 ?
W6 O13 1.724(14) . ?
W6 O39 1.824(15) . ?
W6 O42 1.930(16) . ?
W6 O61 1.933(16) . ?
W6 O67 2.058(12) . ?
W6 O69 2.461(13) . ?
W7 O72 1.713(16) . ?
W7 O49 1.869(14) . ?
W7 O61 1.943(15) . ?
W7 O34 1.956(13) . ?
W7 O55 2.072(12) . ?
W7 O65 2.440(14) . ?
W7 K6A 4.139(12) . ?
W8 O64 1.692(17) . ?
W8 O16 1.793(15) . ?
W8 O63 1.953(11) . ?
W8 O77 2.004(11) . ?
W8 O60 2.006(17) . ?
W8 O52 2.434(14) . ?
W8 K6B 4.065(13) 2_556 ?
W8 K5 4.111(7) 8_566 ?
W9 O35 1.747(13) . ?
W9 O55 1.865(14) . ?
W9 O79 1.888(14) . ?
W9 O7 1.928(15) . ?
W9 O56 1.968(14) . ?
W9 O65 2.479(12) . ?
W9 K1 3.975(6) 5_566 ?
W10 O68 1.712(17) . ?
W10 O60 1.852(15) . ?
W10 O57 1.894(16) . ?
W10 O50 1.928(12) . ?
W10 O29 1.937(11) . ?
W10 O52 2.432(15) . ?
W11 O45 1.702(16) . ?
W11 O3 1.826(13) . ?
W11 O42 1.925(14) . ?
W11 O58 1.951(14) . ?
W11 O28 2.053(14) . ?
W11 O69 2.456(15) . ?
W11 K4 3.859(7) 5_576 ?
W12 O40 1.712(14) . ?
W12 O12 1.831(12) . ?
W12 O70 1.883(14) . ?
W12 O34 1.919(14) . ?
W12 O79 1.997(13) . ?
W12 O65 2.432(13) . ?
W12 K1 3.998(5) 5_566 ?
W13 O81 1.736(13) . ?
W13 O53 1.772(14) . ?
W13 O18 1.954(14) . ?
W13 O63 1.997(13) . ?
W13 O48 2.001(15) . ?
W13 O47 2.433(13) . ?
W13 Na6 3.718(18) 4_556 ?
W14 O14 1.750(16) . ?
W14 O44 1.793(17) . ?
W14 O82 1.928(13) . ?
W14 O1 1.995(12) . ?
W14 O15 2.023(16) . ?
W14 O59 2.480(14) . ?
W15 O17 1.721(13) . ?
W15 O67 1.900(14) . ?
W15 O28 1.915(17) . ?
W15 O7 1.918(16) . ?
W15 O46 1.948(14) . ?
W15 O69 2.498(12) . ?
W16 O8 1.691(12) . ?
W16 O38 1.761(14) . ?
W16 O75 1.928(15) . ?
W16 O1 1.948(15) . ?
W16 O51 1.976(15) . ?
W16 O59 2.465(11) . ?
W17 O20 1.656(15) . ?
W17 O15 1.889(16) . ?
W17 O74 1.911(13) . ?
W17 O51 1.919(13) . ?
W17 O57 1.970(17) . ?
W17 O59 2.423(13) . ?
W18 O80 1.719(13) . ?
W18 O19 1.794(13) . ?
W18 O18 1.913(14) . ?
W18 O82 1.935(14) . ?
W18 O41 2.006(15) . ?
W18 O47 2.512(14) . ?
W18 K1 4.137(6) . ?
P1 O32 1.504(14) . ?
P1 O59 1.555(14) . ?
P1 O52 1.571(15) . ?
P1 O47 1.572(11) . ?
P2 O69 1.525(14) . ?
P2 O27 1.532(12) . ?
P2 O65 1.563(16) . ?
P2 O78 1.566(13) . ?
P3 O10 1.509(14) . ?
P3 O22 1.538(16) . ?
P3 O6 1.561(12) . ?
P3 O62 1.610(12) . ?
P3 K7 3.842(15) 2_556 ?
P4 O23 1.551(14) . ?
P4 O4 1.570(14) . ?
P4 O26 1.576(14) . ?
P4 O76 1.619(15) . ?
Mn1 O24 2.024(15) . ?
Mn1 O25 2.028(17) . ?
Mn1 O36 2.059(13) . ?
Mn1 O62 2.076(12) 2_556 ?
Mn1 O62 2.085(15) . ?
Mn1 O76 2.339(14) . ?
Mn1 Mn5 2.882(6) . ?
Mn1 Mn6 2.886(7) . ?
Mn1 Mn1 2.891(12) 2_556 ?
Mn1 Mn3 2.901(7) . ?
Mn1 Mn2 3.118(9) . ?
Mn1 Mn2 3.155(8) 2_556 ?
Mn2 O30 1.965(14) . ?
Mn2 O76 2.027(16) . ?
Mn2 O76 2.044(12) 2_556 ?
Mn2 O2 2.078(17) . ?
Mn2 O5 2.142(14) . ?
Mn2 O62 2.338(14) . ?
Mn2 Mn8 2.868(6) . ?
Mn2 Mn4 2.931(7) . ?
Mn2 Mn7 2.952(6) . ?
Mn2 Mn2 2.972(11) 2_556 ?
Mn2 Mn1 3.155(8) 2_556 ?
Mn3 O25 1.955(14) . ?
Mn3 O24 1.973(14) . ?
Mn3 O38 1.994(14) . ?
Mn3 O31 1.996(15) . ?
Mn3 O22 2.090(13) 2_556 ?
Mn3 O32 2.337(11) . ?
Mn3 K6A 3.627(13) 2_556 ?
Mn3 K7 3.748(17) . ?
Mn3 K6B 3.789(14) 2_556 ?
Mn4 O39 1.990(16) . ?
Mn4 O49 1.991(16) . ?
Mn4 O5 1.999(16) . ?
Mn4 O2 2.011(14) . ?
Mn4 O4 2.078(13) 2_556 ?
Mn4 O27 2.313(12) . ?
Mn4 Mn8 3.167(5) . ?
Mn4 Mn7 3.226(4) . ?
Mn4 K6B 3.604(14) . ?
Mn4 K6A 3.767(14) . ?
Mn4 K8 3.885(15) . ?
Mn5 O36 1.944(13) . ?
Mn5 O24 1.955(11) . ?
Mn5 O44 1.958(15) . ?
Mn5 O19 1.993(12) . ?
Mn5 O10 2.110(15) . ?
Mn5 O32 2.275(14) . ?
Mn5 Mn6 3.219(5) . ?
Mn5 K7 3.680(16) 2_556 ?
Mn5 K7 4.119(14) . ?
Mn6 O36 1.954(14) . ?
Mn6 O25 1.997(12) . ?
Mn6 O16 1.997(15) . ?
Mn6 O53 2.011(12) . ?
Mn6 O23 2.041(14) . ?
Mn6 O32 2.289(13) . ?
Mn6 K3 3.647(8) . ?
Mn6 K6B 3.766(12) 2_556 ?
Mn7 O2 1.935(13) . ?
Mn7 O21 1.952(12) . ?
Mn7 O30 1.973(15) . ?
Mn7 O12 1.991(14) . ?
Mn7 O6 2.066(14) . ?
Mn7 O27 2.298(13) . ?
Mn7 K6A 3.642(14) . ?
Mn7 K3 3.861(10) . ?
Mn8 O5 1.886(13) . ?
Mn8 O3 1.969(15) . ?
Mn8 O30 1.988(15) . ?
Mn8 O33 1.988(13) . ?
Mn8 O26 2.112(14) . ?
Mn8 O27 2.334(14) . ?
Mn8 K8 3.688(14) 2_556 ?
Mn8 K3 3.697(8) . ?
Mn8 K8 3.902(14) . ?
O2 K6A 2.64(2) . ?
O2 K6B 3.03(2) . ?
O3 K8 3.167(18) 2_556 ?
O3 K8 3.317(18) . ?
O4 Mn4 2.078(13) 2_556 ?
O4 Na8 2.95(4) . ?
O4 K6B 3.13(2) 2_556 ?
O5 K8 2.691(18) . ?
O5 K8 3.05(2) 2_556 ?
O9 K2 3.147(13) 5_576 ?
O10 K7 2.954(18) 2_556 ?
O11 Na3 2.894(16) 4_556 ?
O12 K6A 3.012(17) . ?
O14 K4 2.957(18) 5_566 ?
O16 K6B 3.015(16) 2_556 ?
O17 K2 2.783(16) . ?
O17 Na1 2.822(14) . ?
O18 Na6 2.94(2) 4_556 ?
O20 Na6 2.80(3) . ?
O21 K3 3.201(17) . ?
O22 Mn3 2.090(13) 2_556 ?
O22 K6A 3.136(19) . ?
O23 K3 2.966(14) . ?
O24 K7 2.85(2) . ?
O24 K7 3.29(2) 2_556 ?
O25 K6B 2.73(2) 2_556 ?
O25 K6A 3.089(17) 2_556 ?
O26 K8 2.998(19) 2_556 ?
O28 Na1 2.877(18) 5_576 ?
O28 K4 3.081(16) 5_576 ?
O29 Na2 2.988(16) 7_557 ?
O30 K3 2.738(17) . ?
O31 K6A 2.919(18) 2_556 ?
O31 K6B 3.023(19) 2_556 ?
O33 K3 2.939(16) . ?
O35 K5 2.783(18) . ?
O36 K3 3.197(14) . ?
O37 K2 2.895(17) 5_576 ?
O37 K4 3.014(14) . ?
O38 K7 3.05(2) . ?
O39 K8 3.35(2) . ?
O41 K5 2.829(14) 5_566 ?
O43 Na2 2.927(17) . ?
O44 K7 3.07(2) 2_556 ?
O45 Na7 2.92(4) . ?
O45 K4 2.995(18) 5_576 ?
O48 Na5 2.99(2) . ?
O49 K6B 2.958(18) . ?
O49 K6A 3.027(19) . ?
O50 Na5 2.95(2) . ?
O53 K3 2.973(16) . ?
O54 K1 2.868(15) 5_566 ?
O55 Na4 2.922(18) 8_465 ?
O56 K1 2.989(13) 5_566 ?
O58 Na1 2.872(15) 5_576 ?
O61 Na4 3.007(17) 8_465 ?
O62 Mn1 2.076(12) 2_556 ?
O64 K5 2.816(17) 8_566 ?
O64 Na4 2.95(2) . ?
O68 Na3 2.732(19) . ?
O68 K2 2.830(18) 8_566 ?
O70 K1 2.940(12) 5_566 ?
O73 Na5 2.93(2) 4_556 ?
O75 Na2 2.925(18) 7_557 ?
O76 Mn2 2.044(12) 2_556 ?
O77 K6B 3.37(2) 2_556 ?
O79 K1 3.040(13) 5_566 ?
O80 K1 2.782(18) . ?
K1 OW2 2.81(2) . ?
K1 OW3 2.840(19) 5_566 ?
K1 O54 2.868(15) 5_566 ?
K1 O70 2.940(12) 5_566 ?
K1 O56 2.989(13) 5_566 ?
K1 O79 3.040(13) 5_566 ?
K1 W2 3.836(6) 5_566 ?
K1 W1 3.910(6) 5_566 ?
K1 W9 3.975(6) 5_566 ?
K1 W12 3.998(5) 5_566 ?
K2 OW4 2.78(2) . ?
K2 OW6 2.80(3) . ?
K2 O68 2.830(18) 8_465 ?
K2 O37 2.895(17) 5_576 ?
K2 OW1 2.942(17) . ?
K2 OW12 3.12(3) 2_566 ?
K2 O9 3.147(13) 5_576 ?
K2 W2 3.747(7) 5_576 ?
K2 Na3 4.354(11) 8_465 ?
K2 K4 4.546(11) 5_576 ?
K2 Na1 4.552(11) . ?
K3 OW10 1.87(2) . ?
K3 OW5 2.90(2) . ?
K4 OW3 2.75(2) . ?
K4 OW7 2.78(3) . ?
K4 OW1 2.86(2) 5_576 ?
K4 O14 2.957(18) 5_566 ?
K4 O45 2.995(18) 5_576 ?
K4 O28 3.081(16) 5_576 ?
K4 W11 3.859(7) 5_576 ?
K4 Na1 4.041(12) . ?
K4 K2 4.546(11) 5_576 ?
K4 K7 4.607(15) 6_565 ?
K4 K1 4.910(9) 5_566 ?
K5 OW9 2.62(3) . ?
K5 OW14 2.81(3) . ?
K5 O64 2.816(17) 8_465 ?
K5 O41 2.829(14) 5_566 ?
K5 W5 4.047(6) 5_566 ?
K5 W8 4.111(7) 8_465 ?
K6A OW18 2.50(4) . ?
K6A OW16 2.77(3) . ?
K6A O31 2.919(18) 2_556 ?
K6A O25 3.089(17) 2_556 ?
K6A Mn3 3.627(13) 2_556 ?
K6A W3 4.138(13) 2_556 ?
K6B O25 2.73(2) 2_556 ?
K6B OW18 3.00(4) . ?
K6B O16 3.015(16) 2_556 ?
K6B O31 3.023(19) 2_556 ?
K6B O4 3.13(2) 2_556 ?
K6B OW13 3.22(5) 2_556 ?
K6B O77 3.37(2) 2_556 ?
K6B Mn6 3.766(12) 2_556 ?
K6B Mn3 3.789(14) 2_556 ?
K7 K7 2.17(3) 2_556 ?
K7 O10 2.954(18) 2_556 ?
K7 O44 3.07(2) 2_556 ?
K7 O24 3.29(2) 2_556 ?
K7 Mn5 3.680(16) 2_556 ?
K7 P3 3.842(15) 2_556 ?
K7 K4 4.607(15) 6_566 ?
K8 K8 1.47(3) 2_556 ?
K8 O26 2.998(19) 2_556 ?
K8 O5 3.050(19) 2_556 ?
K8 O3 3.167(18) 2_556 ?
K8 Mn8 3.688(14) 2_556 ?
K8 Na8 4.53(4) 2_556 ?
Na1 O58 2.872(15) 5_576 ?
Na1 O28 2.877(18) 5_576 ?
Na1 OW7 2.94(3) . ?
Na1 Na5 3.95(2) 8_465 ?
Na2 OW15 2.69(4) . ?
Na2 O75 2.925(18) 7_557 ?
Na2 O29 2.988(17) 7_557 ?
Na3 OW5 2.63(2) 4_546 ?
Na3 OW15 2.70(4) 7_557 ?
Na3 OW4 2.88(2) 8_566 ?
Na3 O11 2.894(16) 4_546 ?
Na3 OW11 2.92(3) . ?
Na3 K2 4.354(11) 8_566 ?
Na3 K3 4.564(10) 4_546 ?
Na4 OW13 2.78(5) . ?
Na4 OW6 2.80(3) 8_566 ?
Na4 O55 2.922(18) 8_566 ?
Na4 O61 3.007(17) 8_566 ?
Na5 O73 2.93(2) 4_546 ?
Na5 Na7 3.95(3) 4_546 ?
Na5 Na1 3.95(2) 8_566 ?
Na6 O18 2.94(2) 4_546 ?
Na6 W13 3.718(18) 4_546 ?
Na7 OW8 2.95(4) . ?
Na7 Na5 3.95(3) 4_556 ?
Na8 OW17 3.02(5) 2_556 ?
Na8 K8 4.53(4) 2_556 ?
OW1 K4 2.86(2) 5_576 ?
OW3 K1 2.840(19) 5_566 ?
OW4 Na3 2.88(2) 8_465 ?
OW5 Na3 2.63(2) 4_556 ?
OW6 Na4 2.80(3) 8_465 ?
OW12 K2 3.12(3) 2_546 ?
OW13 K6B 3.22(5) 2_556 ?
OW15 Na3 2.70(4) 7_557 ?
OW17 Na8 3.02(5) 2_556 ?
